data_1520665
loop_
_publ_author_name
'Sasamori, Takahiro'
'Sugahara, Tomohiro'
'Agou, Tomohiro'
'Sugamata, Koh'
'Guo, Jing-Dong'
'Nagase, Shigeru'
'Tokitoh, Norihiro'

_publ_section_title
;
 Reaction of a diaryldigermyne with ethylene
;
_journal_issue 10
_journal_name_full 'Chem. Sci.'
_journal_page_first 5526
_journal_paper_doi 10.1039/C5SC01266J
_journal_volume 6
_journal_year 2015
_chemical_formula_moiety 'C62 H138 Ge2 Si14'
_chemical_formula_sum 'C62 H138 Ge2 Si14'
_chemical_formula_weight 1422.16
_chemical_name_systematic
; 
 ? 
;
_space_group_IT_number 15
_symmetry_cell_setting monoclinic
_symmetry_Int_Tables_number 15
_symmetry_space_group_name_Hall '-C 2yc'
_symmetry_space_group_name_H-M 'C 1 2/c 1'
_atom_sites_solution_hydrogens geom
_atom_sites_solution_primary direct
_atom_sites_solution_secondary difmap
_audit_creation_method SHELXL-97
_audit_update_record
;
2015-03-17 deposited with the CCDC.
2015-06-24 downloaded from the CCDC.
;
_cell_angle_alpha 90.00
_cell_angle_beta 92.3498(5)
_cell_angle_gamma 90.00
_cell_formula_units_Z 8
_cell_length_a 38.0616(7)
_cell_length_b 9.31920(10)
_cell_length_c 48.0059(6)
_cell_measurement_temperature 103(2)
_cell_measurement_theta_max 25.5
_cell_measurement_theta_min 1.34
_cell_volume 17013.6(4)
_computing_cell_refinement HKL2000
_computing_data_collection CrystalClear
_computing_data_reduction HKL2000
_computing_molecular_graphics 'Yadokari-XG 2011 (Wakita Nemoto et al., 2011)'
_computing_publication_material 'Yadokari-XG 2011 (Wakita,Nemoto et al., 2011)'
_computing_structure_refinement 'SHELXL-97 (Sheldrick, 1997)'
_computing_structure_solution SIR2004
_diffrn_ambient_temperature 103(2)
_diffrn_detector_area_resol_mean 28.5714
_diffrn_measured_fraction_theta_full 0.989
_diffrn_measured_fraction_theta_max 0.989
_diffrn_measurement_device_type 'Rigaku Saturn'
_diffrn_measurement_method \w
_diffrn_radiation_monochromator graphite
_diffrn_radiation_source 'fine-focus sealed tube'
_diffrn_radiation_type MoK\a
_diffrn_radiation_wavelength 0.71075
_diffrn_reflns_av_R_equivalents 0.0612
_diffrn_reflns_av_sigmaI/netI 0.0339
_diffrn_reflns_limit_h_max 46
_diffrn_reflns_limit_h_min -46
_diffrn_reflns_limit_k_max 11
_diffrn_reflns_limit_k_min -11
_diffrn_reflns_limit_l_max 58
_diffrn_reflns_limit_l_min -58
_diffrn_reflns_number 84156
_diffrn_reflns_theta_full 25.50
_diffrn_reflns_theta_max 25.50
_diffrn_reflns_theta_min 1.34
_exptl_absorpt_coefficient_mu 0.936
_exptl_absorpt_correction_T_max 0.9635
_exptl_absorpt_correction_T_min 0.9122
_exptl_absorpt_correction_type multi-scan
_exptl_absorpt_process_details
;
 MULABS - Empirical Correction for Absorption Anisotropy.
 Blessing, R. H., Acta Cryst., A51, 33-38 (1995).
;
_exptl_crystal_colour purple
_exptl_crystal_density_diffrn 1.110
_exptl_crystal_density_method 'not measured'
_exptl_crystal_description prism
_exptl_crystal_F_000 6160
_exptl_crystal_size_max 0.10
_exptl_crystal_size_mid 0.05
_exptl_crystal_size_min 0.04
_refine_diff_density_max 0.829
_refine_diff_density_min -0.797
_refine_diff_density_rms 0.153
_refine_ls_extinction_method none
_refine_ls_goodness_of_fit_ref 1.067
_refine_ls_hydrogen_treatment constr
_refine_ls_matrix_type full
_refine_ls_number_parameters 792
_refine_ls_number_reflns 15676
_refine_ls_number_restraints 0
_refine_ls_restrained_S_all 1.067
_refine_ls_R_factor_all 0.0617
_refine_ls_R_factor_gt 0.0476
_refine_ls_shift/su_max 0.003
_refine_ls_shift/su_mean 0.000
_refine_ls_structure_factor_coef Fsqd
_refine_ls_weighting_details 'calc w=1/[\s^2^(Fo^2^)+(0.0641P)^2^+36.9229P] where P=(Fo^2^+2Fc^2^)/3'
_refine_ls_weighting_scheme calc
_refine_ls_wR_factor_gt 0.1227
_refine_ls_wR_factor_ref 0.1342
_reflns_number_gt 12964
_reflns_number_total 15676
_reflns_threshold_expression >2sigma(I)
_cod_data_source_file c5sc01266j2.cif
_cod_data_source_block comp10
_cod_depositor_comments 'Adding full bibliography for 1520665--1520667.cif.'
_cod_original_sg_symbol_Hall ' -C 2yc '
_cod_original_sg_symbol_H-M C2/c
_cod_database_code 1520665

loop_
_symmetry_equiv_pos_as_xyz
'x, y, z'
'-x, y, -z+1/2'
'x+1/2, y+1/2, z'
'-x+1/2, y+1/2, -z+1/2'
'-x, -y, -z'
'x, -y, z-1/2'
'-x+1/2, -y+1/2, -z'
'x+1/2, -y+1/2, z-1/2'

loop_
_atom_site_label
_atom_site_type_symbol
_atom_site_fract_x
_atom_site_fract_y
_atom_site_fract_z
_atom_site_U_iso_or_equiv
_atom_site_adp_type
_atom_site_occupancy
_atom_site_symmetry_multiplicity
_atom_site_calc_flag
_atom_site_refinement_flags
_atom_site_disorder_assembly
_atom_site_disorder_group
Ge1 Ge 0.782781(8) 0.06633(3) 0.630717(6) 0.03312(9) Uani 1 1 d . . .
Ge2 Ge 0.719800(8) 0.08335(3) 0.623487(7) 0.03466(10) Uani 1 1 d . . .
C1 C 0.77362(9) 0.2765(4) 0.63519(9) 0.0515(9) Uani 1 1 d . . .
H1 H 0.7861 0.3157 0.6520 0.062 Uiso 1 1 calc R . .
H2 H 0.7804 0.3316 0.6186 0.062 Uiso 1 1 calc R . .
C2 C 0.73369(9) 0.2762(4) 0.63818(9) 0.0560(10) Uani 1 1 d . . .
H3 H 0.7223 0.3538 0.6270 0.067 Uiso 1 1 calc R . .
H4 H 0.7276 0.2872 0.6579 0.067 Uiso 1 1 calc R . .
C3 C 0.82519(8) 0.0236(3) 0.60969(6) 0.0323(6) Uani 1 1 d . . .
C4 C 0.85811(8) 0.0511(3) 0.62298(6) 0.0321(6) Uani 1 1 d . . .
C5 C 0.88860(8) 0.0352(3) 0.60808(6) 0.0357(7) Uani 1 1 d . . .
H5 H 0.9106 0.0561 0.6172 0.043 Uiso 1 1 calc R . .
C6 C 0.88820(8) -0.0104(3) 0.58010(6) 0.0345(7) Uani 1 1 d . A .
C7 C 0.85499(8) -0.0422(3) 0.56806(6) 0.0354(7) Uani 1 1 d . . .
H6 H 0.8537 -0.0761 0.5494 0.042 Uiso 1 1 calc R . .
C8 C 0.82367(8) -0.0269(3) 0.58189(6) 0.0332(6) Uani 1 1 d . . .
C9 C 0.86089(8) 0.0975(3) 0.65341(6) 0.0351(7) Uani 1 1 d . . .
H7 H 0.8357 0.1089 0.6581 0.042 Uiso 1 1 calc R . .
C10 C 0.92189(9) -0.0235(4) 0.56304(7) 0.0424(8) Uani 1 1 d . . .
C11 C 0.78858(9) -0.0635(3) 0.56752(6) 0.0377(7) Uani 1 1 d . . .
H8 H 0.7718 -0.0457 0.5826 0.045 Uiso 1 1 calc R . .
Si1 Si 0.87613(3) -0.05586(11) 0.677010(19) 0.0456(2) Uani 1 1 d . . .
C12 C 0.84619(13) -0.2111(4) 0.66864(9) 0.0673(12) Uani 1 1 d . . .
H9 H 0.8494 -0.2850 0.6830 0.101 Uiso 1 1 calc R . .
H10 H 0.8518 -0.2513 0.6505 0.101 Uiso 1 1 calc R . .
H11 H 0.8217 -0.1782 0.6680 0.101 Uiso 1 1 calc R . .
C13 C 0.87149(10) -0.0052(5) 0.71423(7) 0.0534(9) Uani 1 1 d . . .
H12 H 0.8758 -0.0895 0.7261 0.080 Uiso 1 1 calc R . .
H13 H 0.8476 0.0308 0.7168 0.080 Uiso 1 1 calc R . .
H14 H 0.8886 0.0699 0.7193 0.080 Uiso 1 1 calc R . .
C14 C 0.92230(12) -0.1136(6) 0.67271(10) 0.0792(15) Uani 1 1 d . . .
H15 H 0.9382 -0.0338 0.6774 0.119 Uiso 1 1 calc R . .
H16 H 0.9253 -0.1425 0.6533 0.119 Uiso 1 1 calc R . .
H17 H 0.9277 -0.1949 0.6851 0.119 Uiso 1 1 calc R . .
Si2 Si 0.87936(3) 0.28387(10) 0.65999(2) 0.0428(2) Uani 1 1 d . . .
C15 C 0.85726(12) 0.3626(4) 0.69050(8) 0.0648(11) Uani 1 1 d . . .
H18 H 0.8601 0.2977 0.7065 0.097 Uiso 1 1 calc R . .
H19 H 0.8322 0.3756 0.6858 0.097 Uiso 1 1 calc R . .
H20 H 0.8679 0.4557 0.6952 0.097 Uiso 1 1 calc R . .
C16 C 0.92758(11) 0.2853(5) 0.66863(11) 0.0785(14) Uani 1 1 d . . .
H21 H 0.9354 0.3841 0.6721 0.118 Uiso 1 1 calc R . .
H22 H 0.9401 0.2455 0.6530 0.118 Uiso 1 1 calc R . .
H23 H 0.9326 0.2270 0.6853 0.118 Uiso 1 1 calc R . .
C17 C 0.86968(10) 0.3994(4) 0.62886(8) 0.0518(9) Uani 1 1 d . . .
H24 H 0.8807 0.4936 0.6318 0.078 Uiso 1 1 calc R . .
H25 H 0.8442 0.4112 0.6261 0.078 Uiso 1 1 calc R . .
H26 H 0.8791 0.3541 0.6123 0.078 Uiso 1 1 calc R . .
Si3 Si 0.96223(3) 0.08663(12) 0.57912(2) 0.0415(3) Uani 0.8597(19) 1 d P A 1
C18 C 0.95156(11) 0.2820(4) 0.57864(11) 0.0700(12) Uani 1 1 d . . .
H27 H 0.9434 0.3101 0.5598 0.105 Uiso 0.8597(19) 1 calc PR A 1
H28 H 0.9726 0.3372 0.5841 0.105 Uiso 0.8597(19) 1 calc PR A 1
H29 H 0.9331 0.3013 0.5917 0.105 Uiso 0.8597(19) 1 calc PR A 1
H30 H 0.9550 0.3796 0.5717 0.105 Uiso 0.1403(19) 1 calc PR A 2
H31 H 0.9744 0.2397 0.5840 0.105 Uiso 0.1403(19) 1 calc PR A 2
H32 H 0.9368 0.2851 0.5949 0.105 Uiso 0.1403(19) 1 calc PR A 2
C19 C 0.97784(11) 0.0344(5) 0.61509(8) 0.0604(10) Uani 1 1 d . . .
H33 H 0.9835 -0.0682 0.6155 0.091 Uiso 0.8597(19) 1 calc PR A 1
H34 H 0.9593 0.0541 0.6282 0.091 Uiso 0.8597(19) 1 calc PR A 1
H35 H 0.9989 0.0900 0.6205 0.091 Uiso 0.8597(19) 1 calc PR A 1
H36 H 0.9978 -0.0139 0.6246 0.091 Uiso 0.1403(19) 1 calc PR A 2
H37 H 0.9594 0.0506 0.6284 0.091 Uiso 0.1403(19) 1 calc PR A 2
H38 H 0.9855 0.1267 0.6077 0.091 Uiso 0.1403(19) 1 calc PR A 2
C20 C 1.00397(13) 0.0659(9) 0.55999(13) 0.089(2) Uani 0.8597(19) 1 d P A 1
H39 H 1.0106 -0.0356 0.5596 0.133 Uiso 0.8597(19) 1 calc PR A 1
H40 H 1.0227 0.1214 0.5695 0.133 Uiso 0.8597(19) 1 calc PR A 1
H41 H 1.0003 0.1011 0.5408 0.133 Uiso 0.8597(19) 1 calc PR A 1
Si4 Si 0.93474(3) -0.22050(13) 0.56193(3) 0.0540(3) Uani 0.8597(19) 1 d P A 1
C21 C 0.94854(19) -0.2907(5) 0.59672(13) 0.119(3) Uani 1 1 d . . .
H42 H 0.9302 -0.2703 0.6100 0.179 Uiso 0.8597(19) 1 calc PR A 1
H43 H 0.9706 -0.2445 0.6031 0.179 Uiso 0.8597(19) 1 calc PR A 1
H44 H 0.9521 -0.3947 0.5956 0.179 Uiso 0.8597(19) 1 calc PR A 1
H45 H 0.9694 -0.3260 0.6072 0.179 Uiso 0.1403(19) 1 calc PR A 2
H46 H 0.9429 -0.3556 0.5811 0.179 Uiso 0.1403(19) 1 calc PR A 2
H47 H 0.9286 -0.2869 0.6090 0.179 Uiso 0.1403(19) 1 calc PR A 2
C22 C 0.9690(2) -0.2607(7) 0.5360(2) 0.232(7) Uani 1 1 d . . .
H48 H 0.9613 -0.2227 0.5177 0.348 Uiso 0.8597(19) 1 calc PR A 1
H49 H 0.9722 -0.3647 0.5347 0.348 Uiso 0.8597(19) 1 calc PR A 1
H50 H 0.9913 -0.2155 0.5421 0.348 Uiso 0.8597(19) 1 calc PR A 1
H51 H 0.9834 -0.1876 0.5272 0.348 Uiso 0.1403(19) 1 calc PR A 2
H52 H 0.9717 -0.3526 0.5264 0.348 Uiso 0.1403(19) 1 calc PR A 2
H53 H 0.9766 -0.2709 0.5557 0.348 Uiso 0.1403(19) 1 calc PR A 2
C23 C 0.89640(15) -0.3410(5) 0.54984(12) 0.0892(16) Uani 1 1 d . . .
H54 H 0.8875 -0.3101 0.5313 0.134 Uiso 0.8597(19) 1 calc PR A 1
H55 H 0.8776 -0.3340 0.5631 0.134 Uiso 0.8597(19) 1 calc PR A 1
H56 H 0.9045 -0.4407 0.5489 0.134 Uiso 0.8597(19) 1 calc PR A 1
H57 H 0.9136 -0.3615 0.5650 0.134 Uiso 0.1403(19) 1 calc PR A 2
H58 H 0.8955 -0.4217 0.5367 0.134 Uiso 0.1403(19) 1 calc PR A 2
H59 H 0.8732 -0.3273 0.5575 0.134 Uiso 0.1403(19) 1 calc PR A 2
Si5 Si 0.91206(3) 0.06021(15) 0.52669(2) 0.0497(3) Uani 0.8597(19) 1 d P A 1
C24 C 0.95019(12) 0.1278(6) 0.50763(9) 0.0803(15) Uani 1 1 d . . .
H60 H 0.9666 0.0489 0.5047 0.120 Uiso 0.8597(19) 1 calc PR A 1
H61 H 0.9621 0.2034 0.5186 0.120 Uiso 0.8597(19) 1 calc PR A 1
H62 H 0.9419 0.1668 0.4896 0.120 Uiso 0.8597(19) 1 calc PR A 1
H63 H 0.9499 0.2215 0.4983 0.120 Uiso 0.1403(19) 1 calc PR A 2
H64 H 0.9388 0.0564 0.4953 0.120 Uiso 0.1403(19) 1 calc PR A 2
H65 H 0.9746 0.0990 0.5120 0.120 Uiso 0.1403(19) 1 calc PR A 2
C25 C 0.88941(13) -0.0733(6) 0.50069(9) 0.0847(16) Uani 1 1 d . . .
H66 H 0.8687 -0.1150 0.5091 0.127 Uiso 0.8597(19) 1 calc PR A 1
H67 H 0.9059 -0.1499 0.4963 0.127 Uiso 0.8597(19) 1 calc PR A 1
H68 H 0.8821 -0.0225 0.4835 0.127 Uiso 0.8597(19) 1 calc PR A 1
H69 H 0.9051 0.0079 0.4976 0.127 Uiso 0.1403(19) 1 calc PR A 2
H70 H 0.8660 -0.0375 0.5047 0.127 Uiso 0.1403(19) 1 calc PR A 2
H71 H 0.8879 -0.1335 0.4839 0.127 Uiso 0.1403(19) 1 calc PR A 2
C26 C 0.88249(10) 0.2233(4) 0.53086(8) 0.0583(10) Uani 1 1 d . . .
H72 H 0.8616 0.1953 0.5408 0.087 Uiso 0.8597(19) 1 calc PR A 1
H73 H 0.8753 0.2608 0.5124 0.087 Uiso 0.8597(19) 1 calc PR A 1
H74 H 0.8954 0.2977 0.5415 0.087 Uiso 0.8597(19) 1 calc PR A 1
H75 H 0.8875 0.3115 0.5206 0.087 Uiso 0.1403(19) 1 calc PR A 2
H76 H 0.8682 0.2463 0.5468 0.087 Uiso 0.1403(19) 1 calc PR A 2
H77 H 0.8696 0.1561 0.5185 0.087 Uiso 0.1403(19) 1 calc PR A 2
Si6 Si 0.78273(3) -0.26251(11) 0.56090(2) 0.0528(3) Uani 1 1 d . . .
C27 C 0.80450(14) -0.3604(4) 0.59084(8) 0.0729(14) Uani 1 1 d . . .
H78 H 0.8015 -0.4640 0.5881 0.109 Uiso 1 1 calc R . .
H79 H 0.7938 -0.3315 0.6082 0.109 Uiso 1 1 calc R . .
H80 H 0.8296 -0.3372 0.5919 0.109 Uiso 1 1 calc R . .
C28 C 0.80041(13) -0.3233(4) 0.52710(8) 0.0648(12) Uani 1 1 d . . .
H81 H 0.8243 -0.2858 0.5254 0.097 Uiso 1 1 calc R . .
H82 H 0.7853 -0.2875 0.5116 0.097 Uiso 1 1 calc R . .
H83 H 0.8010 -0.4284 0.5266 0.097 Uiso 1 1 calc R . .
C29 C 0.73512(13) -0.3085(5) 0.56007(8) 0.0779(15) Uani 1 1 d . . .
H84 H 0.7324 -0.4129 0.5609 0.117 Uiso 1 1 calc R . .
H85 H 0.7238 -0.2722 0.5428 0.117 Uiso 1 1 calc R . .
H86 H 0.7241 -0.2644 0.5761 0.117 Uiso 1 1 calc R . .
Si7 Si 0.77348(3) 0.07123(10) 0.540051(19) 0.0416(2) Uani 1 1 d . . .
C30 C 0.78335(11) 0.2561(4) 0.55335(8) 0.0544(9) Uani 1 1 d . . .
H87 H 0.8084 0.2635 0.5587 0.082 Uiso 1 1 calc R . .
H88 H 0.7694 0.2753 0.5697 0.082 Uiso 1 1 calc R . .
H89 H 0.7774 0.3263 0.5387 0.082 Uiso 1 1 calc R . .
C31 C 0.79326(10) 0.0468(4) 0.50552(7) 0.0514(9) Uani 1 1 d . . .
H90 H 0.7845 0.1217 0.4927 0.077 Uiso 1 1 calc R . .
H91 H 0.7868 -0.0477 0.4980 0.077 Uiso 1 1 calc R . .
H92 H 0.8189 0.0537 0.5077 0.077 Uiso 1 1 calc R . .
C32 C 0.72465(10) 0.0573(4) 0.53491(8) 0.0530(9) Uani 1 1 d . . .
H93 H 0.7137 0.0699 0.5529 0.079 Uiso 1 1 calc R . .
H94 H 0.7185 -0.0373 0.5272 0.079 Uiso 1 1 calc R . .
H95 H 0.7162 0.1320 0.5219 0.079 Uiso 1 1 calc R . .
C33 C 0.67599(7) 0.0207(3) 0.64076(6) 0.0301(6) Uani 1 1 d . . .
C34 C 0.67608(8) -0.0363(3) 0.66805(6) 0.0311(6) Uani 1 1 d . . .
C35 C 0.64441(8) -0.0433(3) 0.68168(6) 0.0316(6) Uani 1 1 d . . .
H96 H 0.6448 -0.0802 0.7001 0.038 Uiso 1 1 calc R . .
C36 C 0.61192(8) 0.0015(3) 0.66942(6) 0.0324(6) Uani 1 1 d . B .
C37 C 0.61271(8) 0.0447(3) 0.64159(6) 0.0337(6) Uani 1 1 d . . .
H97 H 0.5911 0.0676 0.6321 0.040 Uiso 1 1 calc R . .
C38 C 0.64368(8) 0.0560(3) 0.62701(6) 0.0317(6) Uani 1 1 d . . .
C39 C 0.70989(8) -0.0916(3) 0.68220(6) 0.0318(6) Uani 1 1 d . . .
H98 H 0.7283 -0.0525 0.6700 0.038 Uiso 1 1 calc R . .
C40 C 0.57763(8) -0.0042(4) 0.68573(6) 0.0386(7) Uani 1 1 d . . .
C41 C 0.64216(8) 0.1075(3) 0.59684(6) 0.0343(7) Uani 1 1 d . . .
H99 H 0.6670 0.0961 0.5913 0.041 Uiso 1 1 calc R . .
Si8 Si 0.71348(2) -0.29288(9) 0.676466(18) 0.0379(2) Uani 1 1 d . . .
C42 C 0.75545(10) -0.3680(4) 0.69204(8) 0.0532(9) Uani 1 1 d . . .
H100 H 0.7568 -0.4707 0.6878 0.080 Uiso 1 1 calc R . .
H101 H 0.7561 -0.3541 0.7123 0.080 Uiso 1 1 calc R . .
H102 H 0.7755 -0.3185 0.6841 0.080 Uiso 1 1 calc R . .
C43 C 0.71360(12) -0.3186(4) 0.63792(7) 0.0577(10) Uani 1 1 d . . .
H103 H 0.7182 -0.4197 0.6338 0.087 Uiso 1 1 calc R . .
H104 H 0.7320 -0.2587 0.6302 0.087 Uiso 1 1 calc R . .
H105 H 0.6907 -0.2910 0.6296 0.087 Uiso 1 1 calc R . .
C44 C 0.67706(10) -0.3971(4) 0.69159(8) 0.0498(9) Uani 1 1 d . . .
H106 H 0.6544 -0.3614 0.6840 0.075 Uiso 1 1 calc R . .
H107 H 0.6780 -0.3859 0.7119 0.075 Uiso 1 1 calc R . .
H108 H 0.6795 -0.4988 0.6869 0.075 Uiso 1 1 calc R . .
Si9 Si 0.72300(2) -0.01444(9) 0.717397(17) 0.03578(19) Uani 1 1 d . . .
C45 C 0.77209(8) -0.0175(4) 0.72128(7) 0.0452(8) Uani 1 1 d . . .
H109 H 0.7795 0.0174 0.7399 0.068 Uiso 1 1 calc R . .
H110 H 0.7820 0.0445 0.7071 0.068 Uiso 1 1 calc R . .
H111 H 0.7805 -0.1159 0.7189 0.068 Uiso 1 1 calc R . .
C46 C 0.70979(10) 0.1792(4) 0.71821(8) 0.0539(9) Uani 1 1 d . . .
H112 H 0.6865 0.1905 0.7090 0.081 Uiso 1 1 calc R . .
H113 H 0.7270 0.2368 0.7084 0.081 Uiso 1 1 calc R . .
H114 H 0.7090 0.2114 0.7376 0.081 Uiso 1 1 calc R . .
C47 C 0.70514(9) -0.1196(4) 0.74692(6) 0.0444(8) Uani 1 1 d . . .
H115 H 0.7171 -0.2125 0.7484 0.067 Uiso 1 1 calc R . .
H116 H 0.6799 -0.1351 0.7435 0.067 Uiso 1 1 calc R . .
H117 H 0.7091 -0.0662 0.7644 0.067 Uiso 1 1 calc R . .
Si10 Si 0.56905(3) -0.19898(14) 0.69565(3) 0.0418(3) Uani 0.7160(19) 1 d P B 1
C48 C 0.59763(11) -0.2607(4) 0.72751(8) 0.0571(10) Uani 1 1 d . . .
H118 H 0.6223 -0.2370 0.7246 0.086 Uiso 0.7160(19) 1 calc PR B 1
H119 H 0.5952 -0.3647 0.7298 0.086 Uiso 0.7160(19) 1 calc PR B 1
H120 H 0.5899 -0.2118 0.7443 0.086 Uiso 0.7160(19) 1 calc PR B 1
H121 H 0.6021 -0.2823 0.7473 0.086 Uiso 0.2840(19) 1 calc PR B 2
H122 H 0.6186 -0.2837 0.7172 0.086 Uiso 0.2840(19) 1 calc PR B 2
H123 H 0.5777 -0.3182 0.7203 0.086 Uiso 0.2840(19) 1 calc PR B 2
C49 C 0.58020(12) -0.3131(5) 0.66267(12) 0.0794(15) Uani 1 1 d . . .
H124 H 0.6045 -0.2944 0.6578 0.119 Uiso 0.7160(19) 1 calc PR B 1
H125 H 0.5642 -0.2865 0.6470 0.119 Uiso 0.7160(19) 1 calc PR B 1
H126 H 0.5774 -0.4154 0.6668 0.119 Uiso 0.7160(19) 1 calc PR B 1
H127 H 0.5918 -0.3360 0.6807 0.119 Uiso 0.2840(19) 1 calc PR B 2
H128 H 0.5980 -0.2880 0.6493 0.119 Uiso 0.2840(19) 1 calc PR B 2
H129 H 0.5668 -0.3967 0.6558 0.119 Uiso 0.2840(19) 1 calc PR B 2
C50 C 0.52228(12) -0.2477(6) 0.70186(15) 0.105(2) Uani 1 1 d . . .
H130 H 0.5209 -0.3496 0.7068 0.157 Uiso 0.7160(19) 1 calc PR B 1
H131 H 0.5078 -0.2296 0.6849 0.157 Uiso 0.7160(19) 1 calc PR B 1
H132 H 0.5137 -0.1896 0.7172 0.157 Uiso 0.7160(19) 1 calc PR B 1
H133 H 0.5046 -0.1767 0.7068 0.157 Uiso 0.2840(19) 1 calc PR B 2
H134 H 0.5386 -0.2638 0.7179 0.157 Uiso 0.2840(19) 1 calc PR B 2
H135 H 0.5106 -0.3382 0.6967 0.157 Uiso 0.2840(19) 1 calc PR B 2
Si11 Si 0.58266(4) 0.11663(17) 0.71925(3) 0.0486(4) Uani 0.7160(19) 1 d P B 1
C51 C 0.62207(11) 0.0854(5) 0.74134(8) 0.0614(11) Uani 1 1 d . . .
H136 H 0.6236 -0.0166 0.7462 0.092 Uiso 0.7160(19) 1 calc PR B 1
H137 H 0.6209 0.1427 0.7584 0.092 Uiso 0.7160(19) 1 calc PR B 1
H138 H 0.6429 0.1134 0.7313 0.092 Uiso 0.7160(19) 1 calc PR B 1
H139 H 0.6272 0.0584 0.7608 0.092 Uiso 0.2840(19) 1 calc PR B 2
H140 H 0.6118 0.1818 0.7406 0.092 Uiso 0.2840(19) 1 calc PR B 2
H141 H 0.6439 0.0847 0.7312 0.092 Uiso 0.2840(19) 1 calc PR B 2
C52 C 0.57890(17) 0.3091(5) 0.70935(11) 0.0943(18) Uani 1 1 d . . .
H142 H 0.5575 0.3236 0.6976 0.141 Uiso 0.7160(19) 1 calc PR B 1
H143 H 0.5995 0.3373 0.6990 0.141 Uiso 0.7160(19) 1 calc PR B 1
H144 H 0.5777 0.3678 0.7262 0.141 Uiso 0.7160(19) 1 calc PR B 1
H145 H 0.5665 0.4013 0.7087 0.141 Uiso 0.2840(19) 1 calc PR B 2
H146 H 0.6030 0.3223 0.7033 0.141 Uiso 0.2840(19) 1 calc PR B 2
H147 H 0.5795 0.2722 0.7285 0.141 Uiso 0.2840(19) 1 calc PR B 2
C53 C 0.54758(14) 0.0490(13) 0.74559(11) 0.183(5) Uani 1 1 d . . .
H148 H 0.5239 0.0585 0.7369 0.275 Uiso 0.7160(19) 1 calc PR B 1
H149 H 0.5493 0.1070 0.7626 0.275 Uiso 0.7160(19) 1 calc PR B 1
H150 H 0.5521 -0.0519 0.7502 0.275 Uiso 0.7160(19) 1 calc PR B 1
H151 H 0.5505 0.0258 0.7655 0.275 Uiso 0.2840(19) 1 calc PR B 2
H152 H 0.5242 0.0186 0.7386 0.275 Uiso 0.2840(19) 1 calc PR B 2
H153 H 0.5501 0.1528 0.7430 0.275 Uiso 0.2840(19) 1 calc PR B 2
Si12 Si 0.53662(3) 0.07018(15) 0.66524(3) 0.0408(3) Uani 0.7160(19) 1 d P B 1
C54 C 0.54462(10) 0.2503(4) 0.64778(8) 0.0548(9) Uani 1 1 d . . .
H154 H 0.5643 0.2414 0.6353 0.082 Uiso 0.7160(19) 1 calc PR B 1
H155 H 0.5503 0.3227 0.6621 0.082 Uiso 0.7160(19) 1 calc PR B 1
H156 H 0.5234 0.2794 0.6370 0.082 Uiso 0.7160(19) 1 calc PR B 1
H157 H 0.5305 0.3372 0.6501 0.082 Uiso 0.2840(19) 1 calc PR B 2
H158 H 0.5321 0.1844 0.6350 0.082 Uiso 0.2840(19) 1 calc PR B 2
H159 H 0.5673 0.2761 0.6402 0.082 Uiso 0.2840(19) 1 calc PR B 2
C55 C 0.52099(10) -0.0704(5) 0.63757(9) 0.0664(12) Uani 1 1 d . . .
H160 H 0.5404 -0.0932 0.6255 0.100 Uiso 0.7160(19) 1 calc PR B 1
H161 H 0.5012 -0.0312 0.6263 0.100 Uiso 0.7160(19) 1 calc PR B 1
H162 H 0.5135 -0.1579 0.6470 0.100 Uiso 0.7160(19) 1 calc PR B 1
H163 H 0.5081 0.0077 0.6462 0.100 Uiso 0.2840(19) 1 calc PR B 2
H164 H 0.5043 -0.1398 0.6293 0.100 Uiso 0.2840(19) 1 calc PR B 2
H165 H 0.5356 -0.0312 0.6230 0.100 Uiso 0.2840(19) 1 calc PR B 2
C56 C 0.49857(11) 0.1093(5) 0.68751(11) 0.0758(14) Uani 1 1 d . . .
H166 H 0.4922 0.0222 0.6976 0.114 Uiso 0.7160(19) 1 calc PR B 1
H167 H 0.4784 0.1410 0.6757 0.114 Uiso 0.7160(19) 1 calc PR B 1
H168 H 0.5051 0.1850 0.7009 0.114 Uiso 0.7160(19) 1 calc PR B 1
H169 H 0.4844 0.1968 0.6859 0.114 Uiso 0.2840(19) 1 calc PR B 2
H170 H 0.4958 0.0662 0.7059 0.114 Uiso 0.2840(19) 1 calc PR B 2
H171 H 0.4907 0.0409 0.6730 0.114 Uiso 0.2840(19) 1 calc PR B 2
Si13 Si 0.63435(3) 0.30876(10) 0.59273(2) 0.0418(2) Uani 1 1 d . . .
C57 C 0.64032(10) 0.3996(4) 0.62722(8) 0.0491(8) Uani 1 1 d . . .
H172 H 0.6388 0.5037 0.6246 0.074 Uiso 1 1 calc R . .
H173 H 0.6634 0.3747 0.6356 0.074 Uiso 1 1 calc R . .
H174 H 0.6219 0.3679 0.6395 0.074 Uiso 1 1 calc R . .
C58 C 0.66765(11) 0.3774(4) 0.56843(9) 0.0625(11) Uani 1 1 d . . .
H175 H 0.6635 0.3339 0.5500 0.094 Uiso 1 1 calc R . .
H176 H 0.6913 0.3524 0.5757 0.094 Uiso 1 1 calc R . .
H177 H 0.6656 0.4820 0.5669 0.094 Uiso 1 1 calc R . .
C59 C 0.58964(11) 0.3574(5) 0.57790(9) 0.0651(11) Uani 1 1 d . . .
H178 H 0.5717 0.3208 0.5901 0.098 Uiso 1 1 calc R . .
H179 H 0.5862 0.3148 0.5593 0.098 Uiso 1 1 calc R . .
H180 H 0.5876 0.4620 0.5765 0.098 Uiso 1 1 calc R . .
Si14 Si 0.61710(3) -0.01683(11) 0.57180(2) 0.0510(3) Uani 1 1 d . . .
C60 C 0.62744(10) 0.0284(5) 0.53531(7) 0.0601(10) Uani 1 1 d . . .
H181 H 0.6527 0.0168 0.5329 0.090 Uiso 1 1 calc R . .
H182 H 0.6207 0.1280 0.5314 0.090 Uiso 1 1 calc R . .
H183 H 0.6144 -0.0358 0.5225 0.090 Uiso 1 1 calc R . .
C61 C 0.56832(13) -0.0094(9) 0.57309(10) 0.121(3) Uani 1 1 d . . .
H184 H 0.5583 -0.1019 0.5672 0.181 Uiso 1 1 calc R . .
H185 H 0.5592 0.0663 0.5606 0.181 Uiso 1 1 calc R . .
H186 H 0.5617 0.0115 0.5922 0.181 Uiso 1 1 calc R . .
C62 C 0.6319(2) -0.2031(5) 0.57940(12) 0.151(4) Uani 1 1 d . . .
H187 H 0.6207 -0.2688 0.5658 0.227 Uiso 1 1 calc R . .
H188 H 0.6253 -0.2300 0.5982 0.227 Uiso 1 1 calc R . .
H189 H 0.6575 -0.2088 0.5782 0.227 Uiso 1 1 calc R . .
Si15 Si 0.95803(17) -0.0947(7) 0.58216(14) 0.0399(17) Uani 0.1403(19) 1 d P A 2
C63 C 1.0000(9) -0.092(6) 0.5636(8) 0.108(17) Uani 0.1403(19) 1 d P A 2
H190 H 1.0188 -0.1340 0.5756 0.163 Uiso 0.1403(19) 1 calc PR A 2
H191 H 1.0061 0.0070 0.5590 0.163 Uiso 0.1403(19) 1 calc PR A 2
H192 H 0.9973 -0.1483 0.5463 0.163 Uiso 0.1403(19) 1 calc PR A 2
Si16 Si 0.90833(17) -0.1893(7) 0.53290(14) 0.0410(17) Uani 0.1403(19) 1 d P A 2
Si17 Si 0.92379(17) 0.1414(7) 0.54336(14) 0.0407(17) Uani 0.1403(19) 1 d P A 2
Si18 Si 0.55162(9) -0.1681(4) 0.66651(8) 0.0481(10) Uani 0.2840(19) 1 d P B 2
Si19 Si 0.55220(10) 0.1608(4) 0.68253(8) 0.0533(11) Uani 0.2840(19) 1 d P B 2
Si20 Si 0.58675(9) -0.0600(4) 0.72317(7) 0.0448(9) Uani 0.2840(19) 1 d P B 2

loop_
_atom_site_aniso_label
_atom_site_aniso_U_11
_atom_site_aniso_U_22
_atom_site_aniso_U_33
_atom_site_aniso_U_23
_atom_site_aniso_U_13
_atom_site_aniso_U_12
Ge1 0.03600(18) 0.03215(17) 0.03132(17) -0.00308(13) 0.00262(13) -0.00138(13)
Ge2 0.03563(18) 0.03304(18) 0.03520(18) 0.00678(13) 0.00002(13) -0.00155(13)
C1 0.045(2) 0.0369(18) 0.073(3) -0.0102(17) 0.0082(17) -0.0022(16)
C2 0.044(2) 0.0373(19) 0.088(3) -0.0089(19) 0.0085(19) -0.0002(16)
C3 0.0423(17) 0.0263(14) 0.0284(14) 0.0022(12) 0.0045(12) 0.0008(13)
C4 0.0390(16) 0.0280(14) 0.0294(15) 0.0005(12) 0.0022(12) 0.0040(12)
C5 0.0380(17) 0.0337(16) 0.0355(16) 0.0021(13) 0.0024(13) 0.0057(13)
C6 0.0420(17) 0.0279(15) 0.0339(15) 0.0023(12) 0.0058(13) 0.0098(13)
C7 0.0484(18) 0.0276(15) 0.0305(15) 0.0015(12) 0.0043(13) 0.0024(13)
C8 0.0463(18) 0.0232(14) 0.0302(15) 0.0019(12) 0.0019(13) -0.0001(13)
C9 0.0374(16) 0.0404(17) 0.0273(14) -0.0035(13) -0.0001(12) 0.0023(13)
C10 0.0485(19) 0.0442(18) 0.0353(17) 0.0021(14) 0.0118(14) 0.0125(15)
C11 0.0482(18) 0.0370(17) 0.0281(15) -0.0018(13) 0.0025(13) -0.0068(14)
Si1 0.0547(6) 0.0481(5) 0.0341(5) 0.0049(4) 0.0016(4) 0.0116(5)
C12 0.106(4) 0.041(2) 0.054(2) 0.0091(18) -0.003(2) 0.002(2)
C13 0.061(2) 0.065(2) 0.0337(17) 0.0059(17) -0.0019(16) 0.0002(19)
C14 0.077(3) 0.095(4) 0.068(3) 0.029(3) 0.020(2) 0.043(3)
Si2 0.0446(5) 0.0413(5) 0.0423(5) -0.0082(4) -0.0024(4) -0.0020(4)
C15 0.097(3) 0.050(2) 0.047(2) -0.0132(18) 0.003(2) 0.006(2)
C16 0.056(3) 0.071(3) 0.106(4) -0.018(3) -0.019(2) -0.009(2)
C17 0.061(2) 0.0414(19) 0.054(2) -0.0006(17) 0.0102(17) -0.0068(17)
Si3 0.0363(6) 0.0443(6) 0.0441(6) 0.0018(5) 0.0044(4) 0.0042(5)
C18 0.052(2) 0.046(2) 0.111(4) 0.011(2) -0.001(2) -0.0052(19)
C19 0.063(2) 0.062(2) 0.055(2) 0.0017(19) -0.0096(19) 0.005(2)
C20 0.039(3) 0.153(7) 0.074(4) -0.006(4) 0.009(2) 0.011(3)
Si4 0.0509(7) 0.0409(6) 0.0709(8) -0.0086(6) 0.0112(6) 0.0117(5)
C21 0.189(7) 0.042(3) 0.120(5) 0.010(3) -0.078(5) 0.010(3)
C22 0.230(10) 0.067(4) 0.419(16) -0.006(7) 0.250(11) 0.031(5)
C23 0.121(4) 0.037(2) 0.107(4) -0.019(2) -0.021(3) 0.017(3)
Si5 0.0501(7) 0.0665(8) 0.0331(6) 0.0041(6) 0.0082(5) -0.0032(6)
C24 0.063(3) 0.129(4) 0.050(2) 0.013(3) 0.012(2) -0.012(3)
C25 0.082(3) 0.132(5) 0.040(2) -0.013(3) 0.001(2) 0.028(3)
C26 0.061(2) 0.053(2) 0.060(2) 0.0225(19) -0.0064(18) -0.0036(19)
Si6 0.0870(8) 0.0375(5) 0.0334(5) 0.0030(4) -0.0042(5) -0.0209(5)
C27 0.128(4) 0.042(2) 0.048(2) 0.0119(18) -0.017(2) -0.023(2)
C28 0.109(4) 0.038(2) 0.047(2) -0.0076(17) -0.005(2) -0.010(2)
C29 0.110(4) 0.079(3) 0.044(2) 0.005(2) -0.010(2) -0.055(3)
Si7 0.0511(5) 0.0397(5) 0.0337(4) 0.0027(4) -0.0027(4) -0.0041(4)
C30 0.066(2) 0.042(2) 0.055(2) 0.0040(17) -0.0041(18) 0.0009(18)
C31 0.063(2) 0.056(2) 0.0357(17) 0.0049(16) 0.0020(16) -0.0006(18)
C32 0.056(2) 0.059(2) 0.0432(19) 0.0010(17) -0.0060(16) -0.0018(18)
C33 0.0338(15) 0.0272(14) 0.0291(14) -0.0011(11) 0.0002(11) -0.0010(12)
C34 0.0366(16) 0.0250(14) 0.0314(15) 0.0000(11) -0.0015(12) -0.0022(12)
C35 0.0383(16) 0.0283(14) 0.0280(14) 0.0010(12) -0.0015(12) -0.0015(12)
C36 0.0351(16) 0.0294(15) 0.0324(15) 0.0004(12) -0.0002(12) -0.0037(12)
C37 0.0340(16) 0.0306(15) 0.0363(16) 0.0017(12) -0.0029(12) -0.0015(12)
C38 0.0403(16) 0.0245(14) 0.0298(15) 0.0016(11) -0.0027(12) -0.0034(12)
C39 0.0343(15) 0.0319(15) 0.0291(14) 0.0043(12) -0.0013(12) -0.0018(12)
C40 0.0363(16) 0.0438(18) 0.0357(16) 0.0049(14) 0.0018(13) 0.0003(14)
C41 0.0372(16) 0.0361(16) 0.0291(15) 0.0047(13) -0.0036(12) -0.0016(13)
Si8 0.0483(5) 0.0297(4) 0.0353(4) 0.0027(4) -0.0018(4) 0.0027(4)
C42 0.056(2) 0.0410(19) 0.062(2) 0.0022(17) -0.0058(18) 0.0103(17)
C43 0.099(3) 0.0327(18) 0.0414(19) -0.0027(15) 0.0024(19) 0.0027(19)
C44 0.058(2) 0.0343(18) 0.056(2) 0.0015(16) -0.0031(17) -0.0055(16)
Si9 0.0388(5) 0.0348(4) 0.0332(4) 0.0000(4) -0.0053(3) -0.0015(4)
C45 0.0399(18) 0.052(2) 0.0433(18) 0.0035(16) -0.0060(14) -0.0053(16)
C46 0.062(2) 0.0398(19) 0.059(2) -0.0063(17) -0.0169(18) -0.0002(17)
C47 0.0476(19) 0.053(2) 0.0325(16) 0.0008(15) -0.0039(14) 0.0015(16)
Si10 0.0392(7) 0.0414(7) 0.0449(7) 0.0069(6) 0.0024(5) -0.0041(6)
C48 0.069(3) 0.051(2) 0.052(2) 0.0181(18) 0.0063(18) 0.0057(19)
C49 0.058(3) 0.045(2) 0.134(4) -0.016(3) -0.007(3) -0.008(2)
C50 0.051(3) 0.077(3) 0.188(6) 0.049(4) 0.020(3) -0.011(2)
Si11 0.0447(8) 0.0591(9) 0.0420(7) -0.0141(6) 0.0008(6) 0.0089(7)
C51 0.071(3) 0.067(3) 0.046(2) -0.0089(19) -0.0048(18) 0.015(2)
C52 0.147(5) 0.051(3) 0.084(4) -0.010(2) -0.009(3) 0.021(3)
C53 0.058(3) 0.439(17) 0.055(3) -0.018(6) 0.017(3) 0.013(6)
Si12 0.0347(7) 0.0454(7) 0.0423(7) 0.0022(6) 0.0002(5) 0.0037(6)
C54 0.054(2) 0.050(2) 0.060(2) 0.0135(18) 0.0017(17) 0.0161(18)
C55 0.046(2) 0.095(3) 0.057(2) 0.005(2) -0.0126(18) -0.003(2)
C56 0.056(3) 0.083(3) 0.091(3) 0.021(3) 0.025(2) 0.026(2)
Si13 0.0487(5) 0.0341(5) 0.0424(5) 0.0088(4) 0.0016(4) 0.0034(4)
C57 0.051(2) 0.0347(18) 0.061(2) -0.0052(16) 0.0004(17) 0.0015(15)
C58 0.078(3) 0.040(2) 0.071(3) 0.0154(19) 0.020(2) -0.002(2)
C59 0.066(3) 0.069(3) 0.060(2) 0.014(2) -0.008(2) 0.021(2)
Si14 0.0715(7) 0.0464(6) 0.0339(5) 0.0034(4) -0.0135(4) -0.0136(5)
C60 0.058(2) 0.085(3) 0.0360(18) -0.0052(19) -0.0037(16) -0.011(2)
C61 0.084(4) 0.225(8) 0.055(3) -0.038(4) 0.012(2) -0.088(5)
C62 0.309(10) 0.037(2) 0.098(4) -0.013(3) -0.114(6) -0.001(4)
Si15 0.036(3) 0.040(4) 0.044(4) -0.005(3) 0.004(3) 0.011(3)
C63 0.06(2) 0.19(5) 0.08(3) -0.03(3) 0.06(2) -0.02(3)
Si16 0.039(3) 0.041(4) 0.043(4) -0.012(3) 0.006(3) 0.002(3)
Si17 0.042(4) 0.041(4) 0.039(4) 0.001(3) 0.006(3) -0.006(3)
Si18 0.0347(17) 0.051(2) 0.059(2) 0.0123(17) -0.0017(15) -0.0097(15)
Si19 0.050(2) 0.053(2) 0.058(2) 0.0143(18) 0.0114(17) 0.0183(17)
Si20 0.0399(18) 0.055(2) 0.0402(18) 0.0128(15) 0.0086(14) 0.0050(15)

loop_
_atom_type_symbol
_atom_type_description
_atom_type_scat_dispersion_real
_atom_type_scat_dispersion_imag
_atom_type_scat_source
C C 0.0033 0.0016 'International Tables Vol C Tables 4.2.6.8 and 6.1.1.4'
H H 0.0000 0.0000 'International Tables Vol C Tables 4.2.6.8 and 6.1.1.4'
Si Si 0.0817 0.0704 'International Tables Vol C Tables 4.2.6.8 and 6.1.1.4'
Ge Ge 0.1547 1.8001 'International Tables Vol C Tables 4.2.6.8 and 6.1.1.4'

loop_
_geom_angle_atom_site_label_1
_geom_angle_atom_site_label_2
_geom_angle_atom_site_label_3
_geom_angle
C3 Ge1 C1 113.63(14)
C3 Ge1 Ge2 139.99(9)
C1 Ge1 Ge2 76.99(10)
C33 Ge2 C2 109.46(14)
C33 Ge2 Ge1 140.24(8)
C2 Ge2 Ge1 76.17(10)
C2 C1 Ge1 100.7(2)
C2 C1 H1 111.6
Ge1 C1 H1 111.6
C2 C1 H2 111.6
Ge1 C1 H2 111.6
H1 C1 H2 109.4
C1 C2 Ge2 102.6(2)
C1 C2 H3 111.2
Ge2 C2 H3 111.2
C1 C2 H4 111.2
Ge2 C2 H4 111.2
H3 C2 H4 109.2
C4 C3 C8 119.4(3)
C4 C3 Ge1 117.5(2)
C8 C3 Ge1 123.1(2)
C5 C4 C3 119.5(3)
C5 C4 C9 119.7(3)
C3 C4 C9 120.8(3)
C4 C5 C6 123.0(3)
C4 C5 H5 118.5
C6 C5 H5 118.5
C7 C6 C5 115.6(3)
C7 C6 C10 121.1(3)
C5 C6 C10 123.3(3)
C8 C7 C6 123.8(3)
C8 C7 H6 118.1
C6 C7 H6 118.1
C7 C8 C3 118.7(3)
C7 C8 C11 120.9(3)
C3 C8 C11 120.4(3)
C4 C9 Si2 115.5(2)
C4 C9 Si1 111.5(2)
Si2 C9 Si1 119.21(15)
C4 C9 H7 102.6
Si2 C9 H7 102.6
Si1 C9 H7 102.6
C6 C10 Si15 113.6(3)
C6 C10 Si17 105.1(3)
Si15 C10 Si17 123.3(4)
C6 C10 Si4 108.0(2)
Si15 C10 Si4 56.7(2)
Si17 C10 Si4 142.3(3)
C6 C10 Si5 108.1(2)
Si15 C10 Si5 138.1(3)
Si17 C10 Si5 36.4(2)
Si4 C10 Si5 113.87(17)
C6 C10 Si3 113.4(2)
Si15 C10 Si3 54.0(2)
Si17 C10 Si3 73.5(3)
Si4 C10 Si3 108.39(17)
Si5 C10 Si3 105.16(17)
C6 C10 Si16 103.2(3)
Si15 C10 Si16 103.9(3)
Si17 C10 Si16 105.7(3)
Si4 C10 Si16 49.2(2)
Si5 C10 Si16 69.7(2)
Si3 C10 Si16 142.3(2)
C8 C11 Si6 113.1(2)
C8 C11 Si7 113.8(2)
Si6 C11 Si7 120.17(16)
C8 C11 H8 102.1
Si6 C11 H8 102.1
Si7 C11 H8 102.1
C14 Si1 C13 107.9(2)
C14 Si1 C12 108.8(2)
C13 Si1 C12 108.70(19)
C14 Si1 C9 114.75(18)
C13 Si1 C9 110.03(16)
C12 Si1 C9 106.54(16)
Si1 C12 H9 109.5
Si1 C12 H10 109.5
H9 C12 H10 109.5
Si1 C12 H11 109.5
H9 C12 H11 109.5
H10 C12 H11 109.5
Si1 C13 H12 109.5
Si1 C13 H13 109.5
H12 C13 H13 109.5
Si1 C13 H14 109.5
H12 C13 H14 109.5
H13 C13 H14 109.5
Si1 C14 H15 109.5
Si1 C14 H16 109.5
H15 C14 H16 109.5
Si1 C14 H17 109.5
H15 C14 H17 109.5
H16 C14 H17 109.5
C16 Si2 C17 109.5(2)
C16 Si2 C15 107.1(2)
C17 Si2 C15 108.71(18)
C16 Si2 C9 113.48(18)
C17 Si2 C9 109.61(15)
C15 Si2 C9 108.34(17)
Si2 C15 H18 109.5
Si2 C15 H19 109.5
H18 C15 H19 109.5
Si2 C15 H20 109.5
H18 C15 H20 109.5
H19 C15 H20 109.5
Si2 C16 H21 109.5
Si2 C16 H22 109.5
H21 C16 H22 109.5
Si2 C16 H23 109.5
H21 C16 H23 109.5
H22 C16 H23 109.5
Si2 C17 H24 109.5
Si2 C17 H25 109.5
H24 C17 H25 109.5
Si2 C17 H26 109.5
H24 C17 H26 109.5
H25 C17 H26 109.5
C18 Si3 C19 109.1(2)
C18 Si3 C20 106.4(3)
C19 Si3 C20 100.5(2)
C18 Si3 C10 109.66(17)
C19 Si3 C10 116.00(17)
C20 Si3 C10 114.5(2)
Si3 C18 Si17 63.7(2)
Si3 C18 H27 109.5
Si17 C18 H27 50.9
Si3 C18 H28 109.5
Si17 C18 H28 145.3
H27 C18 H28 109.5
Si3 C18 H29 109.5
Si17 C18 H29 104.5
H27 C18 H29 109.5
H28 C18 H29 109.5
Si3 C18 H30 151.4
Si17 C18 H30 109.5
H27 C18 H30 58.6
H28 C18 H30 59.0
H29 C18 H30 99.1
Si3 C18 H31 54.1
Si17 C18 H31 109.5
H27 C18 H31 126.6
H28 C18 H31 55.4
H29 C18 H31 123.9
H30 C18 H31 109.5
Si3 C18 H32 98.7
Si17 C18 H32 109.5
H27 C18 H32 123.7
H28 C18 H32 105.1
H29 C18 H32 14.8
H30 C18 H32 109.5
H31 C18 H32 109.5
Si3 C19 Si15 50.4(2)
Si3 C19 H33 109.5
Si15 C19 H33 61.8
Si3 C19 H34 109.5
Si15 C19 H34 110.1
H33 C19 H34 109.5
Si3 C19 H35 109.5
Si15 C19 H35 140.0
H33 C19 H35 109.5
H34 C19 H35 109.5
Si3 C19 H36 139.4
Si15 C19 H36 109.5
H33 C19 H36 51.5
H34 C19 H36 110.8
H35 C19 H36 60.5
Si3 C19 H37 110.7
Si15 C19 H37 109.5
H33 C19 H37 107.5
H34 C19 H37 2.0
H35 C19 H37 110.3
H36 C19 H37 109.5
Si3 C19 H38 61.6
Si15 C19 H38 109.5
H33 C19 H38 142.6
H34 C19 H38 107.5
H35 C19 H38 51.6
H36 C19 H38 109.5
H37 C19 H38 109.5
Si3 C20 H39 109.5
Si3 C20 H40 109.5
H39 C20 H40 109.5
Si3 C20 H41 109.5
H39 C20 H41 109.5
H40 C20 H41 109.5
C21 Si4 C22 110.4(4)
C21 Si4 C10 112.4(2)
C22 Si4 C10 113.4(2)
C21 Si4 C23 104.5(3)
C22 Si4 C23 102.9(4)
C10 Si4 C23 112.43(19)
Si4 C21 Si15 53.7(2)
Si4 C21 H42 109.5
Si15 C21 H42 101.1
Si4 C21 H43 109.5
Si15 C21 H43 62.7
H42 C21 H43 109.5
Si4 C21 H44 109.5
Si15 C21 H44 149.1
H42 C21 H44 109.5
H43 C21 H44 109.5
Si4 C21 H45 141.1
Si15 C21 H45 109.5
H42 C21 H45 108.3
H43 C21 H45 47.3
H44 C21 H45 65.6
Si4 C21 H46 58.8
Si15 C21 H46 109.5
H42 C21 H46 118.6
H43 C21 H46 131.8
H44 C21 H46 51.2
H45 C21 H46 109.5
Si4 C21 H47 109.4
Si15 C21 H47 109.5
H42 C21 H47 10.1
H43 C21 H47 118.0
H44 C21 H47 100.5
H45 C21 H47 109.5
H46 C21 H47 109.5
Si4 C22 Si16 45.1(2)
Si4 C22 H48 109.5
Si16 C22 H48 66.1
Si4 C22 H49 109.5
Si16 C22 H49 113.2
H48 C22 H49 109.5
Si4 C22 H50 109.5
Si16 C22 H50 135.9
H48 C22 H50 109.5
H49 C22 H50 109.5
Si4 C22 H51 124.2
Si16 C22 H51 109.5
H48 C22 H51 60.9
H49 C22 H51 125.8
H50 C22 H51 48.6
Si4 C22 H52 125.1
Si16 C22 H52 109.5
H48 C22 H52 85.9
H49 C22 H52 24.3
H50 C22 H52 114.0
H51 C22 H52 109.5
Si4 C22 H53 64.4
Si16 C22 H53 109.5
H48 C22 H53 164.4
H49 C22 H53 86.1
H50 C22 H53 62.4
H51 C22 H53 109.5
H52 C22 H53 109.5
Si16 C23 Si4 56.1(3)
Si16 C23 H54 54.0
Si4 C23 H54 109.5
Si16 C23 H55 118.1
Si4 C23 H55 109.5
H54 C23 H55 109.5
Si16 C23 H56 132.4
Si4 C23 H56 109.5
H54 C23 H56 109.5
H55 C23 H56 109.5
Si16 C23 H57 109.5
Si4 C23 H57 53.7
H54 C23 H57 158.0
H55 C23 H57 90.9
H56 C23 H57 69.4
Si16 C23 H58 109.5
Si4 C23 H58 130.6
H54 C23 H58 69.1
H55 C23 H58 117.5
H56 C23 H58 41.0
H57 C23 H58 109.5
Si16 C23 H59 109.5
Si4 C23 H59 119.9
H54 C23 H59 91.0
H55 C23 H59 18.6
H56 C23 H59 115.6
H57 C23 H59 109.5
H58 C23 H59 109.5
C24 Si5 C26 104.9(2)
C24 Si5 C10 117.07(19)
C26 Si5 C10 108.65(16)
C24 Si5 C25 103.7(2)
C26 Si5 C25 109.3(2)
C10 Si5 C25 112.7(2)
Si5 C24 Si17 34.9(2)
Si5 C24 H60 109.5
Si17 C24 H60 120.8
Si5 C24 H61 109.5
Si17 C24 H61 74.6
H60 C24 H61 109.5
Si5 C24 H62 109.5
Si17 C24 H62 125.0
H60 C24 H62 109.5
H61 C24 H62 109.5
Si5 C24 H63 122.2
Si17 C24 H63 109.5
H60 C24 H63 126.7
H61 C24 H63 66.4
H62 C24 H63 43.1
Si5 C24 H64 74.6
Si17 C24 H64 109.5
H60 C24 H64 70.7
H61 C24 H64 175.3
H62 C24 H64 66.4
H63 C24 H64 109.5
Si5 C24 H65 123.6
Si17 C24 H65 109.5
H60 C24 H65 38.9
H61 C24 H65 70.6
H62 C24 H65 123.9
H63 C24 H65 109.5
H64 C24 H65 109.5
Si5 C25 Si16 73.3(2)
Si5 C25 H66 109.5
Si16 C25 H66 74.8
Si5 C25 H67 109.5
Si16 C25 H67 63.8
H66 C25 H67 109.5
Si5 C25 H68 109.5
Si16 C25 H68 173.2
H66 C25 H68 109.5
H67 C25 H68 109.5
Si5 C25 H69 49.0
Si16 C25 H69 109.5
H66 C25 H69 151.0
H67 C25 H69 97.4
H68 C25 H69 69.6
Si5 C25 H70 92.2
Si16 C25 H70 109.5
H66 C25 H70 45.5
H67 C25 H70 152.7
H68 C25 H70 76.9
H69 C25 H70 109.5
Si5 C25 H71 154.9
Si16 C25 H71 109.5
H66 C25 H71 95.1
H67 C25 H71 54.9
H68 C25 H71 65.3
H69 C25 H71 109.5
H70 C25 H71 109.5
Si17 C26 Si5 36.6(2)
Si17 C26 H72 115.7
Si5 C26 H72 109.5
Si17 C26 H73 130.6
Si5 C26 H73 109.5
H72 C26 H73 109.5
Si17 C26 H74 73.7
Si5 C26 H74 109.5
H72 C26 H74 109.5
H73 C26 H74 109.5
Si17 C26 H75 109.5
Si5 C26 H75 119.2
H72 C26 H75 130.2
H73 C26 H75 45.7
H74 C26 H75 64.2
Si17 C26 H76 109.5
Si5 C26 H76 127.3
H72 C26 H76 35.9
H73 C26 H76 118.9
H74 C26 H76 73.9
H75 C26 H76 109.5
Si17 C26 H77 109.5
Si5 C26 H77 73.1
H72 C26 H77 74.4
H73 C26 H77 64.3
H74 C26 H77 173.7
H75 C26 H77 109.5
H76 C26 H77 109.5
C29 Si6 C27 107.8(2)
C29 Si6 C28 107.3(2)
C27 Si6 C28 110.8(2)
C29 Si6 C11 109.7(2)
C27 Si6 C11 107.70(16)
C28 Si6 C11 113.48(16)
Si6 C27 H78 109.5
Si6 C27 H79 109.5
H78 C27 H79 109.5
Si6 C27 H80 109.5
H78 C27 H80 109.5
H79 C27 H80 109.5
Si6 C28 H81 109.5
Si6 C28 H82 109.5
H81 C28 H82 109.5
Si6 C28 H83 109.5
H81 C28 H83 109.5
H82 C28 H83 109.5
Si6 C29 H84 109.5
Si6 C29 H85 109.5
H84 C29 H85 109.5
Si6 C29 H86 109.5
H84 C29 H86 109.5
H85 C29 H86 109.5
C31 Si7 C32 108.05(17)
C31 Si7 C30 109.48(18)
C32 Si7 C30 107.08(18)
C31 Si7 C11 114.64(16)
C32 Si7 C11 108.52(16)
C30 Si7 C11 108.80(15)
Si7 C30 H87 109.5
Si7 C30 H88 109.5
H87 C30 H88 109.5
Si7 C30 H89 109.5
H87 C30 H89 109.5
H88 C30 H89 109.5
Si7 C31 H90 109.5
Si7 C31 H91 109.5
H90 C31 H91 109.5
Si7 C31 H92 109.5
H90 C31 H92 109.5
H91 C31 H92 109.5
Si7 C32 H93 109.5
Si7 C32 H94 109.5
H93 C32 H94 109.5
Si7 C32 H95 109.5
H93 C32 H95 109.5
H94 C32 H95 109.5
C38 C33 C34 119.4(3)
C38 C33 Ge2 117.9(2)
C34 C33 Ge2 121.9(2)
C35 C34 C33 118.9(3)
C35 C34 C39 120.4(3)
C33 C34 C39 120.7(3)
C34 C35 C36 123.3(3)
C34 C35 H96 118.3
C36 C35 H96 118.3
C37 C36 C35 115.6(3)
C37 C36 C40 123.0(3)
C35 C36 C40 121.4(3)
C36 C37 C38 123.5(3)
C36 C37 H97 118.3
C38 C37 H97 118.3
C37 C38 C33 119.0(3)
C37 C38 C41 119.9(3)
C33 C38 C41 121.1(3)
C34 C39 Si9 117.3(2)
C34 C39 Si8 109.53(19)
Si9 C39 Si8 119.21(15)
C34 C39 H98 102.6
Si9 C39 H98 102.6
Si8 C39 H98 102.6
C36 C40 Si19 112.6(2)
C36 C40 Si20 111.4(2)
Si19 C40 Si20 112.9(2)
C36 C40 Si10 108.3(2)
Si19 C40 Si10 136.8(2)
Si20 C40 Si10 61.79(16)
C36 C40 Si12 114.1(2)
Si19 C40 Si12 40.61(16)
Si20 C40 Si12 133.9(2)
Si10 C40 Si12 108.91(16)
C36 C40 Si11 109.8(2)
Si19 C40 Si11 67.61(18)
Si20 C40 Si11 51.07(15)
Si10 C40 Si11 110.63(16)
Si12 C40 Si11 105.07(16)
C36 C40 Si18 101.6(2)
Si19 C40 Si18 110.5(2)
Si20 C40 Si18 107.1(2)
Si10 C40 Si18 46.35(13)
Si12 C40 Si18 70.70(15)
Si11 C40 Si18 146.6(2)
C38 C41 Si14 114.1(2)
C38 C41 Si13 114.0(2)
Si14 C41 Si13 117.54(15)
C38 C41 H99 102.8
Si14 C41 H99 102.8
Si13 C41 H99 102.8
C44 Si8 C43 110.56(18)
C44 Si8 C42 106.61(17)
C43 Si8 C42 108.14(19)
C44 Si8 C39 113.49(15)
C43 Si8 C39 105.87(15)
C42 Si8 C39 112.11(15)
Si8 C42 H100 109.5
Si8 C42 H101 109.5
H100 C42 H101 109.5
Si8 C42 H102 109.5
H100 C42 H102 109.5
H101 C42 H102 109.5
Si8 C43 H103 109.5
Si8 C43 H104 109.5
H103 C43 H104 109.5
Si8 C43 H105 109.5
H103 C43 H105 109.5
H104 C43 H105 109.5
Si8 C44 H106 109.5
Si8 C44 H107 109.5
H106 C44 H107 109.5
Si8 C44 H108 109.5
H106 C44 H108 109.5
H107 C44 H108 109.5
C45 Si9 C47 107.97(15)
C45 Si9 C46 106.27(17)
C47 Si9 C46 112.45(18)
C45 Si9 C39 108.08(15)
C47 Si9 C39 112.83(15)
C46 Si9 C39 108.93(15)
Si9 C45 H109 109.5
Si9 C45 H110 109.5
H109 C45 H110 109.5
Si9 C45 H111 109.5
H109 C45 H111 109.5
H110 C45 H111 109.5
Si9 C46 H112 109.5
Si9 C46 H113 109.5
H112 C46 H113 109.5
Si9 C46 H114 109.5
H112 C46 H114 109.5
H113 C46 H114 109.5
Si9 C47 H115 109.5
Si9 C47 H116 109.5
H115 C47 H116 109.5
Si9 C47 H117 109.5
H115 C47 H117 109.5
H116 C47 H117 109.5
C50 Si10 C40 116.4(2)
C50 Si10 C48 108.1(2)
C40 Si10 C48 112.63(17)
C50 Si10 C49 103.6(3)
C40 Si10 C49 105.59(18)
C48 Si10 C49 110.1(2)
Si20 C48 Si10 60.81(16)
Si20 C48 H118 88.2
Si10 C48 H118 109.5
Si20 C48 H119 162.2
Si10 C48 H119 109.5
H118 C48 H119 109.5
Si20 C48 H120 64.3
Si10 C48 H120 109.5
H118 C48 H120 109.5
H119 C48 H120 109.5
Si20 C48 H121 109.5
Si10 C48 H121 154.3
H118 C48 H121 93.1
H119 C48 H121 72.5
H120 C48 H121 49.2
Si20 C48 H122 109.5
Si10 C48 H122 96.2
H118 C48 H122 34.2
H119 C48 H122 85.6
H120 C48 H122 142.7
H121 C48 H122 109.5
Si20 C48 H123 109.5
Si10 C48 H123 58.6
H118 C48 H123 143.5
H119 C48 H123 54.9
H120 C48 H123 107.0
H121 C48 H123 109.5
H122 C48 H123 109.5
Si18 C49 Si10 48.86(17)
Si18 C49 H124 119.0
Si10 C49 H124 109.5
Si18 C49 H125 61.1
Si10 C49 H125 109.5
H124 C49 H125 109.5
Si18 C49 H126 131.1
Si10 C49 H126 109.5
H124 C49 H126 109.5
H125 C49 H126 109.5
Si18 C49 H127 109.5
Si10 C49 H127 60.6
H124 C49 H127 81.7
H125 C49 H127 167.7
H126 C49 H127 70.0
Si18 C49 H128 109.5
Si10 C49 H128 125.1
H124 C49 H128 27.8
H125 C49 H128 82.0
H126 C49 H128 116.7
H127 C49 H128 109.5
Si18 C49 H129 109.5
Si10 C49 H129 125.0
H124 C49 H129 122.9
H125 C49 H129 69.2
H126 C49 H129 40.2
H127 C49 H129 109.5
H128 C49 H129 109.5
Si10 C50 Si18 43.86(14)
Si10 C50 H130 109.5
Si18 C50 H130 123.1
Si10 C50 H131 109.5
Si18 C50 H131 65.6
H130 C50 H131 109.5
Si10 C50 H132 109.5
Si18 C50 H132 126.0
H130 C50 H132 109.5
H131 C50 H132 109.5
Si10 C50 H133 122.8
Si18 C50 H133 109.5
H130 C50 H133 123.6
H131 C50 H133 73.3
H132 C50 H133 36.2
Si10 C50 H134 65.6
Si18 C50 H134 109.5
H130 C50 H134 72.6
H131 C50 H134 175.1
H132 C50 H134 73.4
H133 C50 H134 109.5
Si10 C50 H135 126.3
Si18 C50 H135 109.5
H130 C50 H135 36.9
H131 C50 H135 72.7
H132 C50 H135 120.3
H133 C50 H135 109.5
H134 C50 H135 109.5
C51 Si11 C52 110.8(2)
C51 Si11 C40 115.75(17)
C52 Si11 C40 109.8(2)
C51 Si11 C53 97.9(2)
C52 Si11 C53 115.1(4)
C40 Si11 C53 107.2(3)
Si11 C51 Si20 49.98(15)
Si11 C51 H136 109.5
Si20 C51 H136 59.9
Si11 C51 H137 109.5
Si20 C51 H137 130.9
H136 C51 H137 109.5
Si11 C51 H138 109.5
Si20 C51 H138 119.3
H136 C51 H138 109.5
H137 C51 H138 109.5
Si11 C51 H139 136.3
Si20 C51 H139 109.5
H136 C51 H139 61.0
H137 C51 H139 50.0
H138 C51 H139 113.9
Si11 C51 H140 61.1
Si20 C51 H140 109.5
H136 C51 H140 156.6
H137 C51 H140 59.9
H138 C51 H140 93.9
H139 C51 H140 109.5
Si11 C51 H141 113.9
Si20 C51 H141 109.5
H136 C51 H141 93.9
H137 C51 H141 119.3
H138 C51 H141 15.8
H139 C51 H141 109.5
H140 C51 H141 109.5
Si11 C52 Si19 63.67(19)
Si11 C52 H142 109.5
Si19 C52 H142 51.3
Si11 C52 H143 109.5
Si19 C52 H143 103.9
H142 C52 H143 109.5
Si11 C52 H144 109.5
Si19 C52 H144 146.0
H142 C52 H144 109.5
H143 C52 H144 109.5
Si11 C52 H145 152.4
Si19 C52 H145 109.5
H142 C52 H145 58.2
H143 C52 H145 98.1
H144 C52 H145 60.0
Si11 C52 H146 97.7
Si19 C52 H146 109.5
H142 C52 H146 125.2
H143 C52 H146 16.4
H144 C52 H146 104.4
H145 C52 H146 109.5
Si11 C52 H147 54.8
Si19 C52 H147 109.5
H142 C52 H147 125.1
H143 C52 H147 125.4
H144 C52 H147 54.7
H145 C52 H147 109.5
H146 C52 H147 109.5
Si11 C53 Si20 47.56(16)
Si11 C53 H148 109.5
Si20 C53 H148 118.6
Si11 C53 H149 109.5
Si20 C53 H149 131.2
H148 C53 H149 109.5
Si11 C53 H150 109.5
Si20 C53 H150 62.4
H148 C53 H150 109.5
H149 C53 H150 109.5
Si11 C53 H151 129.8
Si20 C53 H151 109.5
H148 C53 H151 119.8
H149 C53 H151 46.2
H150 C53 H151 63.6
Si11 C53 H152 120.1
Si20 C53 H152 109.5
H148 C53 H152 22.4
H149 C53 H152 118.3
H150 C53 H152 87.1
H151 C53 H152 109.5
Si11 C53 H153 62.2
Si20 C53 H153 109.5
H148 C53 H153 87.1
H149 C53 H153 63.8
H150 C53 H153 163.4
H151 C53 H153 109.5
H152 C53 H153 109.5
C56 Si12 C54 102.8(2)
C56 Si12 C40 113.92(19)
C54 Si12 C40 113.46(16)
C56 Si12 C55 107.4(2)
C54 Si12 C55 110.09(19)
C40 Si12 C55 108.89(17)
Si19 C54 Si12 40.49(16)
Si19 C54 H154 114.3
Si12 C54 H154 109.5
Si19 C54 H155 70.3
Si12 C54 H155 109.5
H154 C54 H155 109.5
Si19 C54 H156 133.4
Si12 C54 H156 109.5
H154 C54 H156 109.5
H155 C54 H156 109.5
Si19 C54 H157 109.5
Si12 C54 H157 125.5
H154 C54 H157 124.9
H155 C54 H157 57.2
H156 C54 H157 52.2
Si19 C54 H158 109.5
Si12 C54 H158 69.0
H154 C54 H158 85.9
H155 C54 H158 163.6
H156 C54 H158 58.1
H157 C54 H158 109.5
Si19 C54 H159 109.5
Si12 C54 H159 122.5
H154 C54 H159 24.3
H155 C54 H159 85.4
H156 C54 H159 117.0
H157 C54 H159 109.5
H158 C54 H159 109.5
Si12 C55 Si18 71.21(17)
Si12 C55 H160 109.5
Si18 C55 H160 83.1
Si12 C55 H161 109.5
Si18 C55 H161 165.6
H160 C55 H161 109.5
Si12 C55 H162 109.5
Si18 C55 H162 58.2
H160 C55 H162 109.5
H161 C55 H162 109.5
Si12 C55 H163 49.8
Si18 C55 H163 109.5
H160 C55 H163 144.5
H161 C55 H163 64.5
H162 C55 H163 105.2
Si12 C55 H164 154.0
Si18 C55 H164 109.5
H160 C55 H164 96.2
H161 C55 H164 63.3
H162 C55 H164 56.1
H163 C55 H164 109.5
Si12 C55 H165 93.9
Si18 C55 H165 109.5
H160 C55 H165 36.6
H161 C55 H165 84.9
H162 C55 H165 145.3
H163 C55 H165 109.5
H164 C55 H165 109.5
Si12 C56 Si19 37.65(14)
Si12 C56 H166 109.5
Si19 C56 H166 120.1
Si12 C56 H167 109.5
Si19 C56 H167 126.9
H166 C56 H167 109.5
Si12 C56 H168 109.5
Si19 C56 H168 72.0
H166 C56 H168 109.5
H167 C56 H168 109.5
Si12 C56 H169 123.6
Si19 C56 H169 109.5
H166 C56 H169 125.6
H167 C56 H169 44.5
H168 C56 H169 65.0
Si12 C56 H170 123.3
Si19 C56 H170 109.5
H166 C56 H170 34.7
H167 C56 H170 122.4
H168 C56 H170 74.8
H169 C56 H170 109.5
Si12 C56 H171 71.8
Si19 C56 H171 109.5
H166 C56 H171 74.9
H167 C56 H171 65.0
H168 C56 H171 174.2
H169 C56 H171 109.5
H170 C56 H171 109.5
C57 Si13 C58 109.72(19)
C57 Si13 C59 107.67(18)
C58 Si13 C59 108.0(2)
C57 Si13 C41 109.97(15)
C58 Si13 C41 107.10(16)
C59 Si13 C41 114.35(18)
Si13 C57 H172 109.5
Si13 C57 H173 109.5
H172 C57 H173 109.5
Si13 C57 H174 109.5
H172 C57 H174 109.5
H173 C57 H174 109.5
Si13 C58 H175 109.5
Si13 C58 H176 109.5
H175 C58 H176 109.5
Si13 C58 H177 109.5
H175 C58 H177 109.5
H176 C58 H177 109.5
Si13 C59 H178 109.5
Si13 C59 H179 109.5
H178 C59 H179 109.5
Si13 C59 H180 109.5
H178 C59 H180 109.5
H179 C59 H180 109.5
C62 Si14 C60 108.8(3)
C62 Si14 C61 108.9(4)
C60 Si14 C61 105.8(2)
C62 Si14 C41 107.80(18)
C60 Si14 C41 109.76(17)
C61 Si14 C41 115.6(2)
Si14 C60 H181 109.5
Si14 C60 H182 109.5
H181 C60 H182 109.5
Si14 C60 H183 109.5
H181 C60 H183 109.5
H182 C60 H183 109.5
Si14 C61 H184 109.5
Si14 C61 H185 109.5
H184 C61 H185 109.5
Si14 C61 H186 109.5
H184 C61 H186 109.5
H185 C61 H186 109.5
Si14 C62 H187 109.5
Si14 C62 H188 109.5
H187 C62 H188 109.5
Si14 C62 H189 109.5
H187 C62 H189 109.5
H188 C62 H189 109.5
C10 Si15 C63 114.5(16)
C10 Si15 C21 112.4(4)
C63 Si15 C21 110.5(18)
C10 Si15 C19 115.2(4)
C63 Si15 C19 93.7(15)
C21 Si15 C19 109.0(4)
Si15 C63 H190 109.5
Si15 C63 H191 109.5
H190 C63 H191 109.5
Si15 C63 H192 109.5
H190 C63 H192 109.5
H191 C63 H192 109.5
C23 Si16 C25 136.4(4)
C23 Si16 C10 109.6(4)
C25 Si16 C10 101.5(3)
C23 Si16 C22 90.8(4)
C25 Si16 C22 120.9(4)
C10 Si16 C22 87.4(3)
C10 Si17 C26 118.4(4)
C10 Si17 C24 114.9(4)
C26 Si17 C24 101.4(4)
C10 Si17 C18 97.1(3)
C26 Si17 C18 111.0(4)
C24 Si17 C18 114.8(3)
C49 Si18 C55 128.8(3)
C49 Si18 C40 109.7(2)
C55 Si18 C40 103.5(2)
C49 Si18 C50 99.1(3)
C55 Si18 C50 113.0(2)
C40 Si18 C50 99.1(3)
C40 Si19 C54 120.8(3)
C40 Si19 C52 105.0(2)
C54 Si19 C52 107.6(3)
C40 Si19 C56 108.1(3)
C54 Si19 C56 95.0(2)
C52 Si19 C56 121.3(3)
C40 Si20 C48 113.7(2)
C40 Si20 C51 108.1(2)
C48 Si20 C51 117.1(2)
C40 Si20 C53 104.1(3)
C48 Si20 C53 124.1(4)
C51 Si20 C53 86.0(3)

loop_
_geom_bond_atom_site_label_1
_geom_bond_atom_site_label_2
_geom_bond_distance
Ge1 C3 1.979(3)
Ge1 C1 2.003(3)
Ge1 Ge2 2.4132(5)
Ge2 C33 1.981(3)
Ge2 C2 1.994(4)
C1 C2 1.532(5)
C1 H1 0.9900
C1 H2 0.9900
C2 H3 0.9900
C2 H4 0.9900
C3 C4 1.406(4)
C3 C8 1.414(4)
C4 C5 1.396(4)
C4 C9 1.523(4)
C5 C6 1.408(4)
C5 H5 0.9500
C6 C7 1.400(4)
C6 C10 1.555(4)
C7 C8 1.395(4)
C7 H6 0.9500
C8 C11 1.517(4)
C9 Si2 1.895(3)
C9 Si1 1.899(3)
C9 H7 1.0000
C10 Si15 1.753(7)
C10 Si17 1.807(7)
C10 Si4 1.902(4)
C10 Si5 1.934(3)
C10 Si3 1.977(4)
C10 Si16 2.165(7)
C11 Si6 1.893(3)
C11 Si7 1.893(3)
C11 H8 1.0000
Si1 C14 1.857(4)
Si1 C13 1.864(4)
Si1 C12 1.875(4)
C12 H9 0.9800
C12 H10 0.9800
C12 H11 0.9800
C13 H12 0.9800
C13 H13 0.9800
C13 H14 0.9800
C14 H15 0.9800
C14 H16 0.9800
C14 H17 0.9800
Si2 C16 1.865(4)
Si2 C17 1.866(4)
Si2 C15 1.868(4)
C15 H18 0.9800
C15 H19 0.9800
C15 H20 0.9800
C16 H21 0.9800
C16 H22 0.9800
C16 H23 0.9800
C17 H24 0.9800
C17 H25 0.9800
C17 H26 0.9800
Si3 C18 1.865(4)
Si3 C19 1.868(4)
Si3 C20 1.877(5)
C18 Si17 2.357(8)
C18 H27 0.9800
C18 H28 0.9800
C18 H29 0.9800
C18 H30 0.9800
C18 H31 0.9800
C18 H32 0.9800
C19 Si15 2.102(8)
C19 H33 0.9800
C19 H34 0.9800
C19 H35 0.9800
C19 H36 0.9800
C19 H37 0.9800
C19 H38 0.9800
C20 H39 0.9800
C20 H40 0.9800
C20 H41 0.9800
Si4 C21 1.850(5)
Si4 C22 1.876(6)
Si4 C23 1.913(5)
C21 Si15 1.994(9)
C21 H42 0.9800
C21 H43 0.9800
C21 H44 0.9800
C21 H45 0.9800
C21 H46 0.9800
C21 H47 0.9800
C22 Si16 2.401(11)
C22 H48 0.9800
C22 H49 0.9800
C22 H50 0.9800
C22 H51 0.9800
C22 H52 0.9800
C22 H53 0.9800
C23 Si16 1.702(9)
C23 H54 0.9800
C23 H55 0.9800
C23 H56 0.9800
C23 H57 0.9800
C23 H58 0.9800
C23 H59 0.9800
Si5 C24 1.857(4)
Si5 C26 1.907(4)
Si5 C25 1.939(5)
C24 Si17 2.027(8)
C24 H60 0.9800
C24 H61 0.9800
C24 H62 0.9800
C24 H63 0.9800
C24 H64 0.9800
C24 H65 0.9800
C25 Si16 1.997(8)
C25 H66 0.9800
C25 H67 0.9800
C25 H68 0.9800
C25 H69 0.9800
C25 H70 0.9800
C25 H71 0.9800
C26 Si17 1.827(8)
C26 H72 0.9800
C26 H73 0.9800
C26 H74 0.9800
C26 H75 0.9800
C26 H76 0.9800
C26 H77 0.9800
Si6 C29 1.861(5)
Si6 C27 1.867(4)
Si6 C28 1.870(4)
C27 H78 0.9800
C27 H79 0.9800
C27 H80 0.9800
C28 H81 0.9800
C28 H82 0.9800
C28 H83 0.9800
C29 H84 0.9800
C29 H85 0.9800
C29 H86 0.9800
Si7 C31 1.862(4)
Si7 C32 1.869(4)
Si7 C30 1.870(4)
C30 H87 0.9800
C30 H88 0.9800
C30 H89 0.9800
C31 H90 0.9800
C31 H91 0.9800
C31 H92 0.9800
C32 H93 0.9800
C32 H94 0.9800
C32 H95 0.9800
C33 C38 1.411(4)
C33 C34 1.414(4)
C34 C35 1.396(4)
C34 C39 1.520(4)
C35 C36 1.411(4)
C35 H96 0.9500
C36 C37 1.397(4)
C36 C40 1.550(4)
C37 C38 1.399(4)
C37 H97 0.9500
C38 C41 1.524(4)
C39 Si9 1.885(3)
C39 Si8 1.902(3)
C39 H98 1.0000
C40 Si19 1.820(5)
C40 Si20 1.889(4)
C40 Si10 1.908(4)
C40 Si12 1.939(3)
C40 Si11 1.967(4)
C40 Si18 2.022(5)
C41 Si14 1.898(3)
C41 Si13 1.908(3)
C41 H99 1.0000
Si8 C44 1.864(4)
Si8 C43 1.866(4)
Si8 C42 1.871(4)
C42 H100 0.9800
C42 H101 0.9800
C42 H102 0.9800
C43 H103 0.9800
C43 H104 0.9800
C43 H105 0.9800
C44 H106 0.9800
C44 H107 0.9800
C44 H108 0.9800
Si9 C45 1.871(3)
Si9 C47 1.873(3)
Si9 C46 1.874(4)
C45 H109 0.9800
C45 H110 0.9800
C45 H111 0.9800
C46 H112 0.9800
C46 H113 0.9800
C46 H114 0.9800
C47 H115 0.9800
C47 H116 0.9800
C47 H117 0.9800
Si10 C50 1.873(5)
Si10 C48 1.928(4)
Si10 C49 1.968(5)
C48 Si20 1.925(5)
C48 H118 0.9800
C48 H119 0.9800
C48 H120 0.9800
C48 H121 0.9800
C48 H122 0.9800
C48 H123 0.9800
C49 Si18 1.750(6)
C49 H124 0.9800
C49 H125 0.9800
C49 H126 0.9800
C49 H127 0.9800
C49 H128 0.9800
C49 H129 0.9800
C50 Si18 2.199(7)
C50 H130 0.9800
C50 H131 0.9800
C50 H132 0.9800
C50 H133 0.9800
C50 H134 0.9800
C50 H135 0.9800
Si11 C51 1.824(4)
Si11 C52 1.859(5)
Si11 C53 1.979(7)
C51 Si20 2.076(6)
C51 H136 0.9800
C51 H137 0.9800
C51 H138 0.9800
C51 H139 0.9800
C51 H140 0.9800
C51 H141 0.9800
C52 Si19 2.119(7)
C52 H142 0.9800
C52 H143 0.9800
C52 H144 0.9800
C52 H145 0.9800
C52 H146 0.9800
C52 H147 0.9800
C53 Si20 2.132(8)
C53 H148 0.9800
C53 H149 0.9800
C53 H150 0.9800
C53 H151 0.9800
C53 H152 0.9800
C53 H153 0.9800
Si12 C56 1.871(4)
Si12 C54 1.906(4)
Si12 C55 1.942(5)
C54 Si19 1.877(5)
C54 H154 0.9800
C54 H155 0.9800
C54 H156 0.9800
C54 H157 0.9800
C54 H158 0.9800
C54 H159 0.9800
C55 Si18 1.996(5)
C55 H160 0.9800
C55 H161 0.9800
C55 H162 0.9800
C55 H163 0.9800
C55 H164 0.9800
C55 H165 0.9800
C56 Si19 2.120(6)
C56 H166 0.9800
C56 H167 0.9800
C56 H168 0.9800
C56 H169 0.9800
C56 H170 0.9800
C56 H171 0.9800
Si13 C57 1.865(4)
Si13 C58 1.871(4)
Si13 C59 1.873(4)
C57 H172 0.9800
C57 H173 0.9800
C57 H174 0.9800
C58 H175 0.9800
C58 H176 0.9800
C58 H177 0.9800
C59 H178 0.9800
C59 H179 0.9800
C59 H180 0.9800
Si14 C62 1.856(5)
Si14 C60 1.859(4)
Si14 C61 1.862(5)
C60 H181 0.9800
C60 H182 0.9800
C60 H183 0.9800
C61 H184 0.9800
C61 H185 0.9800
C61 H186 0.9800
C62 H187 0.9800
C62 H188 0.9800
C62 H189 0.9800
Si15 C63 1.86(3)
C63 H190 0.9800
C63 H191 0.9800
C63 H192 0.9800

loop_
_geom_torsion_atom_site_label_1
_geom_torsion_atom_site_label_2
_geom_torsion_atom_site_label_3
_geom_torsion_atom_site_label_4
_geom_torsion
C3 Ge1 Ge2 C33 133.63(19)
C1 Ge1 Ge2 C33 -115.00(18)
C3 Ge1 Ge2 C2 -122.44(19)
C1 Ge1 Ge2 C2 -11.06(18)
C3 Ge1 C1 C2 153.5(2)
Ge2 Ge1 C1 C2 14.3(2)
Ge1 C1 C2 Ge2 -17.3(3)
C33 Ge2 C2 C1 153.3(2)
Ge1 Ge2 C2 C1 14.5(2)
C1 Ge1 C3 C4 71.6(3)
Ge2 Ge1 C3 C4 169.58(16)
C1 Ge1 C3 C8 -105.7(3)
Ge2 Ge1 C3 C8 -7.7(3)
C8 C3 C4 C5 3.3(4)
Ge1 C3 C4 C5 -174.1(2)
C8 C3 C4 C9 -176.5(3)
Ge1 C3 C4 C9 6.1(4)
C3 C4 C5 C6 -1.3(5)
C9 C4 C5 C6 178.5(3)
C4 C5 C6 C7 -1.3(4)
C4 C5 C6 C10 177.8(3)
C5 C6 C7 C8 1.9(4)
C10 C6 C7 C8 -177.2(3)
C6 C7 C8 C3 0.0(5)
C6 C7 C8 C11 -180.0(3)
C4 C3 C8 C7 -2.7(4)
Ge1 C3 C8 C7 174.6(2)
C4 C3 C8 C11 177.3(3)
Ge1 C3 C8 C11 -5.4(4)
C5 C4 C9 Si2 64.3(3)
C3 C4 C9 Si2 -116.0(3)
C5 C4 C9 Si1 -76.0(3)
C3 C4 C9 Si1 103.8(3)
C7 C6 C10 Si15 -140.5(4)
C5 C6 C10 Si15 40.5(5)
C7 C6 C10 Si17 81.9(4)
C5 C6 C10 Si17 -97.1(4)
C7 C6 C10 Si4 -79.6(3)
C5 C6 C10 Si4 101.3(3)
C7 C6 C10 Si5 44.0(4)
C5 C6 C10 Si5 -135.1(3)
C7 C6 C10 Si3 160.2(2)
C5 C6 C10 Si3 -18.9(4)
C7 C6 C10 Si16 -28.7(4)
C5 C6 C10 Si16 152.3(3)
C7 C8 C11 Si6 68.9(3)
C3 C8 C11 Si6 -111.2(3)
C7 C8 C11 Si7 -72.9(3)
C3 C8 C11 Si7 107.1(3)
C4 C9 Si1 C14 68.2(3)
Si2 C9 Si1 C14 -70.4(3)
C4 C9 Si1 C13 -169.9(2)
Si2 C9 Si1 C13 51.5(2)
C4 C9 Si1 C12 -52.2(3)
Si2 C9 Si1 C12 169.2(2)
C4 C9 Si2 C16 -95.1(3)
Si1 C9 Si2 C16 42.0(3)
C4 C9 Si2 C17 27.7(3)
Si1 C9 Si2 C17 164.75(18)
C4 C9 Si2 C15 146.2(2)
Si1 C9 Si2 C15 -76.8(2)
C6 C10 Si3 C18 -63.3(3)
Si15 C10 Si3 C18 -166.3(3)
Si17 C10 Si3 C18 36.3(3)
Si4 C10 Si3 C18 176.7(2)
Si5 C10 Si3 C18 54.6(2)
Si16 C10 Si3 C18 130.8(4)
C6 C10 Si3 C19 60.7(3)
Si15 C10 Si3 C19 -42.2(3)
Si17 C10 Si3 C19 160.4(3)
Si4 C10 Si3 C19 -59.2(2)
Si5 C10 Si3 C19 178.65(18)
Si16 C10 Si3 C19 -105.1(4)
C6 C10 Si3 C20 177.1(3)
Si15 C10 Si3 C20 74.2(4)
Si17 C10 Si3 C20 -83.2(4)
Si4 C10 Si3 C20 57.2(3)
Si5 C10 Si3 C20 -64.9(3)
Si16 C10 Si3 C20 11.3(5)
C19 Si3 C18 Si17 -157.1(2)
C20 Si3 C18 Si17 95.3(3)
C10 Si3 C18 Si17 -29.0(2)
C18 Si3 C19 Si15 160.4(3)
C20 Si3 C19 Si15 -88.0(3)
C10 Si3 C19 Si15 36.0(3)
C6 C10 Si4 C21 -66.1(3)
Si15 C10 Si4 C21 40.7(4)
Si17 C10 Si4 C21 143.7(5)
Si5 C10 Si4 C21 173.8(3)
Si3 C10 Si4 C21 57.2(3)
Si16 C10 Si4 C21 -158.3(4)
C6 C10 Si4 C22 167.7(5)
Si15 C10 Si4 C22 -85.4(5)
Si17 C10 Si4 C22 17.6(7)
Si5 C10 Si4 C22 47.7(5)
Si3 C10 Si4 C22 -69.0(5)
Si16 C10 Si4 C22 75.6(5)
C6 C10 Si4 C23 51.5(3)
Si15 C10 Si4 C23 158.4(3)
Si17 C10 Si4 C23 -98.7(5)
Si5 C10 Si4 C23 -68.6(3)
Si3 C10 Si4 C23 174.8(2)
Si16 C10 Si4 C23 -40.7(3)
C22 Si4 C21 Si15 91.2(4)
C10 Si4 C21 Si15 -36.5(3)
C23 Si4 C21 Si15 -158.7(3)
C21 Si4 C22 Si16 163.8(3)
C10 Si4 C22 Si16 -69.0(3)
C23 Si4 C22 Si16 52.7(3)
C21 Si4 C23 Si16 171.3(4)
C22 Si4 C23 Si16 -73.3(4)
C10 Si4 C23 Si16 49.1(3)
C6 C10 Si5 C24 155.4(3)
Si15 C10 Si5 C24 -18.4(5)
Si17 C10 Si5 C24 64.4(4)
Si4 C10 Si5 C24 -84.6(3)
Si3 C10 Si5 C24 34.0(3)
Si16 C10 Si5 C24 -106.8(3)
C6 C10 Si5 C26 36.9(3)
Si15 C10 Si5 C26 -137.0(4)
Si17 C10 Si5 C26 -54.2(4)
Si4 C10 Si5 C26 156.88(19)
Si3 C10 Si5 C26 -84.60(19)
Si16 C10 Si5 C26 134.7(2)
C6 C10 Si5 C25 -84.4(3)
Si15 C10 Si5 C25 101.7(5)
Si17 C10 Si5 C25 -175.5(4)
Si4 C10 Si5 C25 35.6(3)
Si3 C10 Si5 C25 154.11(19)
Si16 C10 Si5 C25 13.4(3)
C26 Si5 C24 Si17 64.0(4)
C10 Si5 C24 Si17 -56.6(4)
C25 Si5 C24 Si17 178.6(4)
C24 Si5 C25 Si16 113.4(3)
C26 Si5 C25 Si16 -135.2(2)
C10 Si5 C25 Si16 -14.2(3)
C24 Si5 C26 Si17 -73.0(4)
C10 Si5 C26 Si17 53.0(4)
C25 Si5 C26 Si17 176.4(4)
C8 C11 Si6 C29 152.5(2)
Si7 C11 Si6 C29 -68.5(2)
C8 C11 Si6 C27 35.4(3)
Si7 C11 Si6 C27 174.5(2)
C8 C11 Si6 C28 -87.6(3)
Si7 C11 Si6 C28 51.5(3)
C8 C11 Si7 C31 81.9(3)
Si6 C11 Si7 C31 -56.9(3)
C8 C11 Si7 C32 -157.2(2)
Si6 C11 Si7 C32 64.0(2)
C8 C11 Si7 C30 -41.0(3)
Si6 C11 Si7 C30 -179.8(2)
C2 Ge2 C33 C38 90.9(3)
Ge1 Ge2 C33 C38 -177.50(15)
C2 Ge2 C33 C34 -78.8(3)
Ge1 Ge2 C33 C34 12.9(3)
C38 C33 C34 C35 -6.0(4)
Ge2 C33 C34 C35 163.4(2)
C38 C33 C34 C39 172.8(3)
Ge2 C33 C34 C39 -17.7(4)
C33 C34 C35 C36 1.1(4)
C39 C34 C35 C36 -177.8(3)
C34 C35 C36 C37 4.5(4)
C34 C35 C36 C40 -178.1(3)
C35 C36 C37 C38 -5.5(4)
C40 C36 C37 C38 177.2(3)
C36 C37 C38 C33 0.8(4)
C36 C37 C38 C41 -178.5(3)
C34 C33 C38 C37 5.2(4)
Ge2 C33 C38 C37 -164.7(2)
C34 C33 C38 C41 -175.5(3)
Ge2 C33 C38 C41 14.6(4)
C35 C34 C39 Si9 -55.6(3)
C33 C34 C39 Si9 125.5(3)
C35 C34 C39 Si8 84.4(3)
C33 C34 C39 Si8 -94.5(3)
C37 C36 C40 Si19 -49.7(4)
C35 C36 C40 Si19 133.2(3)
C37 C36 C40 Si20 -177.7(3)
C35 C36 C40 Si20 5.2(4)
C37 C36 C40 Si10 116.2(3)
C35 C36 C40 Si10 -60.9(3)
C37 C36 C40 Si12 -5.3(4)
C35 C36 C40 Si12 177.6(2)
C37 C36 C40 Si11 -122.9(3)
C35 C36 C40 Si11 60.0(3)
C37 C36 C40 Si18 68.6(3)
C35 C36 C40 Si18 -108.6(3)
C37 C38 C41 Si14 -64.2(3)
C33 C38 C41 Si14 116.5(3)
C37 C38 C41 Si13 74.7(3)
C33 C38 C41 Si13 -104.6(3)
C34 C39 Si8 C44 -61.5(2)
Si9 C39 Si8 C44 77.6(2)
C34 C39 Si8 C43 59.9(3)
Si9 C39 Si8 C43 -160.9(2)
C34 C39 Si8 C42 177.6(2)
Si9 C39 Si8 C42 -43.2(2)
C34 C39 Si9 C45 -150.0(2)
Si8 C39 Si9 C45 74.0(2)
C34 C39 Si9 C47 90.7(2)
Si8 C39 Si9 C47 -45.4(2)
C34 C39 Si9 C46 -34.9(3)
Si8 C39 Si9 C46 -170.98(19)
C36 C40 Si10 C50 -155.6(3)
Si19 C40 Si10 C50 5.2(4)
Si20 C40 Si10 C50 99.5(3)
Si12 C40 Si10 C50 -30.9(3)
Si11 C40 Si10 C50 84.1(3)
Si18 C40 Si10 C50 -66.9(3)
C36 C40 Si10 C48 78.8(2)
Si19 C40 Si10 C48 -120.4(3)
Si20 C40 Si10 C48 -26.1(2)
Si12 C40 Si10 C48 -156.52(18)
Si11 C40 Si10 C48 -41.5(2)
Si18 C40 Si10 C48 167.5(2)
C36 C40 Si10 C49 -41.4(3)
Si19 C40 Si10 C49 119.5(3)
Si20 C40 Si10 C49 -146.28(19)
Si12 C40 Si10 C49 83.3(2)
Si11 C40 Si10 C49 -161.71(18)
Si18 C40 Si10 C49 47.4(2)
C50 Si10 C48 Si20 -104.1(3)
C40 Si10 C48 Si20 25.8(2)
C49 Si10 C48 Si20 143.4(2)
C50 Si10 C49 Si18 68.0(3)
C40 Si10 C49 Si18 -54.8(2)
C48 Si10 C49 Si18 -176.6(2)
C40 Si10 C50 Si18 62.0(2)
C48 Si10 C50 Si18 -170.1(2)
C49 Si10 C50 Si18 -53.3(2)
C36 C40 Si11 C51 -50.7(3)
Si19 C40 Si11 C51 -157.8(2)
Si20 C40 Si11 C51 51.3(2)
Si10 C40 Si11 C51 68.8(2)
Si12 C40 Si11 C51 -173.8(2)
Si18 C40 Si11 C51 108.5(4)
C36 C40 Si11 C52 75.7(3)
Si19 C40 Si11 C52 -31.4(3)
Si20 C40 Si11 C52 177.6(3)
Si10 C40 Si11 C52 -164.8(2)
Si12 C40 Si11 C52 -47.4(3)
Si18 C40 Si11 C52 -125.1(4)
C36 C40 Si11 C53 -158.7(3)
Si19 C40 Si11 C53 94.2(3)
Si20 C40 Si11 C53 -56.7(3)
Si10 C40 Si11 C53 -39.2(3)
Si12 C40 Si11 C53 78.2(3)
Si18 C40 Si11 C53 0.5(5)
C52 Si11 C51 Si20 -172.0(2)
C40 Si11 C51 Si20 -46.2(2)
C53 Si11 C51 Si20 67.3(3)
C51 Si11 C52 Si19 156.6(2)
C40 Si11 C52 Si19 27.5(2)
C53 Si11 C52 Si19 -93.5(3)
C51 Si11 C53 Si20 -68.8(2)
C52 Si11 C53 Si20 173.8(3)
C40 Si11 C53 Si20 51.4(2)
C36 C40 Si12 C56 -164.5(3)
Si19 C40 Si12 C56 -67.3(3)
Si20 C40 Si12 C56 5.7(4)
Si10 C40 Si12 C56 74.4(3)
Si11 C40 Si12 C56 -44.2(3)
Si18 C40 Si12 C56 101.1(2)
C36 C40 Si12 C54 -47.3(3)
Si19 C40 Si12 C54 49.9(2)
Si20 C40 Si12 C54 122.8(3)
Si10 C40 Si12 C54 -168.51(17)
Si11 C40 Si12 C54 72.9(2)
Si18 C40 Si12 C54 -141.76(19)
C36 C40 Si12 C55 75.7(3)
Si19 C40 Si12 C55 172.8(3)
Si20 C40 Si12 C55 -114.2(3)
Si10 C40 Si12 C55 -45.5(2)
Si11 C40 Si12 C55 -164.08(18)
Si18 C40 Si12 C55 -18.8(2)
C56 Si12 C54 Si19 75.5(3)
C40 Si12 C54 Si19 -48.0(2)
C55 Si12 C54 Si19 -170.3(2)
C56 Si12 C55 Si18 -104.8(2)
C54 Si12 C55 Si18 143.96(18)
C40 Si12 C55 Si18 19.0(2)
C54 Si12 C56 Si19 -65.6(2)
C40 Si12 C56 Si19 57.6(2)
C55 Si12 C56 Si19 178.2(2)
C38 C41 Si13 C57 12.5(3)
Si14 C41 Si13 C57 149.91(18)
C38 C41 Si13 C58 131.7(2)
Si14 C41 Si13 C58 -90.9(2)
C38 C41 Si13 C59 -108.8(3)
Si14 C41 Si13 C59 28.7(3)
C38 C41 Si14 C62 -45.9(4)
Si13 C41 Si14 C62 176.7(3)
C38 C41 Si14 C60 -164.3(2)
Si13 C41 Si14 C60 58.3(2)
C38 C41 Si14 C61 76.1(3)
Si13 C41 Si14 C61 -61.3(3)
C6 C10 Si15 C63 -173.3(18)
Si17 C10 Si15 C63 -44.5(19)
Si4 C10 Si15 C63 90.0(18)
Si5 C10 Si15 C63 0.3(19)
Si3 C10 Si15 C63 -70.7(18)
Si16 C10 Si15 C63 75.2(18)
C6 C10 Si15 C21 59.4(5)
Si17 C10 Si15 C21 -171.8(4)
Si4 C10 Si15 C21 -37.3(3)
Si5 C10 Si15 C21 -126.9(4)
Si3 C10 Si15 C21 162.1(5)
Si16 C10 Si15 C21 -52.0(5)
C6 C10 Si15 C19 -66.3(5)
Si17 C10 Si15 C19 62.6(5)
Si4 C10 Si15 C19 -162.9(5)
Si5 C10 Si15 C19 107.4(4)
Si3 C10 Si15 C19 36.4(3)
Si16 C10 Si15 C19 -177.7(4)
Si4 C21 Si15 C10 40.2(3)
Si4 C21 Si15 C63 -89.1(15)
Si4 C21 Si15 C19 169.3(4)
Si3 C19 Si15 C10 -41.2(3)
Si3 C19 Si15 C63 78.1(17)
Si3 C19 Si15 C21 -168.7(5)
Si4 C23 Si16 C25 -173.6(7)
Si4 C23 Si16 C10 -40.7(2)
Si4 C23 Si16 C22 46.8(3)
Si5 C25 Si16 C23 147.2(6)
Si5 C25 Si16 C10 11.9(2)
Si5 C25 Si16 C22 -81.9(4)
C6 C10 Si16 C23 -56.6(4)
Si15 C10 Si16 C23 62.2(5)
Si17 C10 Si16 C23 -166.7(4)
Si4 C10 Si16 C23 45.9(3)
Si5 C10 Si16 C23 -161.2(4)
Si3 C10 Si16 C23 110.1(4)
C6 C10 Si16 C25 92.5(3)
Si15 C10 Si16 C25 -148.8(4)
Si17 C10 Si16 C25 -17.7(4)
Si4 C10 Si16 C25 -165.1(4)
Si5 C10 Si16 C25 -12.2(2)
Si3 C10 Si16 C25 -100.9(4)
C6 C10 Si16 C22 -146.5(3)
Si15 C10 Si16 C22 -27.7(4)
Si17 C10 Si16 C22 103.3(4)
Si4 C10 Si16 C22 -44.0(3)
Si5 C10 Si16 C22 108.8(3)
Si3 C10 Si16 C22 20.1(5)
Si4 C22 Si16 C23 -60.7(3)
Si4 C22 Si16 C25 150.7(5)
Si4 C22 Si16 C10 48.9(2)
C6 C10 Si17 C26 -34.4(5)
Si15 C10 Si17 C26 -166.7(4)
Si4 C10 Si17 C26 116.2(5)
Si5 C10 Si17 C26 65.7(4)
Si3 C10 Si17 C26 -144.9(4)
Si16 C10 Si17 C26 74.4(5)
C6 C10 Si17 C24 -154.3(3)
Si15 C10 Si17 C24 73.3(5)
Si4 C10 Si17 C24 -3.7(7)
Si5 C10 Si17 C24 -54.2(3)
Si3 C10 Si17 C24 95.2(4)
Si16 C10 Si17 C24 -45.5(5)
C6 C10 Si17 C18 84.1(3)
Si15 C10 Si17 C18 -48.2(5)
Si4 C10 Si17 C18 -125.3(4)
Si5 C10 Si17 C18 -175.8(5)
Si3 C10 Si17 C18 -26.41(19)
Si16 C10 Si17 C18 -167.1(3)
Si5 C26 Si17 C10 -67.0(4)
Si5 C26 Si17 C24 59.7(3)
Si5 C26 Si17 C18 -177.9(5)
Si5 C24 Si17 C10 61.3(4)
Si5 C24 Si17 C26 -67.6(3)
Si5 C24 Si17 C18 172.6(6)
Si3 C18 Si17 C10 30.3(2)
Si3 C18 Si17 C26 154.3(4)
Si3 C18 Si17 C24 -91.4(4)
Si10 C49 Si18 C55 179.4(4)
Si10 C49 Si18 C40 52.05(19)
Si10 C49 Si18 C50 -51.0(2)
Si12 C55 Si18 C49 -147.4(3)
Si12 C55 Si18 C40 -17.67(19)
Si12 C55 Si18 C50 88.5(3)
C36 C40 Si18 C49 46.5(3)
Si19 C40 Si18 C49 166.3(3)
Si20 C40 Si18 C49 -70.4(3)
Si10 C40 Si18 C49 -57.8(3)
Si12 C40 Si18 C49 158.2(3)
Si11 C40 Si18 C49 -113.6(4)
C36 C40 Si18 C55 -94.0(3)
Si19 C40 Si18 C55 25.8(3)
Si20 C40 Si18 C55 149.2(2)
Si10 C40 Si18 C55 161.7(3)
Si12 C40 Si18 C55 17.75(19)
Si11 C40 Si18 C55 106.0(4)
C36 C40 Si18 C50 149.6(2)
Si19 C40 Si18 C50 -90.6(3)
Si20 C40 Si18 C50 32.7(3)
Si10 C40 Si18 C50 45.29(18)
Si12 C40 Si18 C50 -98.7(2)
Si11 C40 Si18 C50 -10.5(4)
Si10 C50 Si18 C49 62.7(2)
Si10 C50 Si18 C55 -158.1(3)
Si10 C50 Si18 C40 -49.12(18)
C36 C40 Si19 C54 45.2(4)
Si20 C40 Si19 C54 172.3(3)
Si10 C40 Si19 C54 -115.1(3)
Si12 C40 Si19 C54 -56.0(3)
Si11 C40 Si19 C54 148.1(3)
Si18 C40 Si19 C54 -67.8(4)
C36 C40 Si19 C52 -76.5(3)
Si20 C40 Si19 C52 50.7(3)
Si10 C40 Si19 C52 123.2(3)
Si12 C40 Si19 C52 -177.7(3)
Si11 C40 Si19 C52 26.5(2)
Si18 C40 Si19 C52 170.6(2)
C36 C40 Si19 C56 152.7(3)
Si20 C40 Si19 C56 -80.1(3)
Si10 C40 Si19 C56 -7.5(4)
Si12 C40 Si19 C56 51.5(2)
Si11 C40 Si19 C56 -104.3(2)
Si18 C40 Si19 C56 39.8(3)
Si12 C54 Si19 C40 57.8(3)
Si12 C54 Si19 C52 178.2(3)
Si12 C54 Si19 C56 -56.8(2)
Si11 C52 Si19 C40 -29.1(2)
Si11 C52 Si19 C54 -159.0(2)
Si11 C52 Si19 C56 93.5(3)
Si12 C56 Si19 C40 -59.8(2)
Si12 C56 Si19 C54 64.9(2)
Si12 C56 Si19 C52 179.0(3)
C36 C40 Si20 C48 -73.6(3)
Si19 C40 Si20 C48 158.5(3)
Si10 C40 Si20 C48 26.4(2)
Si12 C40 Si20 C48 116.0(3)
Si11 C40 Si20 C48 -172.3(3)
Si18 C40 Si20 C48 36.6(3)
C36 C40 Si20 C51 58.2(3)
Si19 C40 Si20 C51 -69.7(3)
Si10 C40 Si20 C51 158.2(2)
Si12 C40 Si20 C51 -112.2(3)
Si11 C40 Si20 C51 -40.51(18)
Si18 C40 Si20 C51 168.4(2)
C36 C40 Si20 C53 148.6(4)
Si19 C40 Si20 C53 20.7(4)
Si10 C40 Si20 C53 -111.4(3)
Si12 C40 Si20 C53 -21.8(5)
Si11 C40 Si20 C53 49.9(3)
Si18 C40 Si20 C53 -101.2(4)
Si10 C48 Si20 C40 -26.3(2)
Si10 C48 Si20 C51 -153.6(2)
Si10 C48 Si20 C53 101.8(3)
Si11 C51 Si20 C40 45.34(19)
Si11 C51 Si20 C48 175.2(3)
Si11 C51 Si20 C53 -58.2(3)
Si11 C53 Si20 C40 -53.2(2)
Si11 C53 Si20 C48 174.7(3)
Si11 C53 Si20 C51 54.42(18)
